data_7704016
loop_
_publ_author_name
'Malinowski, Przemys\/law J'
'Jaro\'n, Tomasz'
'Doma\'nska, Ma\/lgorzata'
'Slattery, John M.'
'Schmitt, Manuel'
'Krossing, Ingo'

_publ_section_title
;
 Building blocks for the chemistry of perfluorinated alkoxyaluminates
 [Al{OC(CF<sub>3</sub>)<sub>3</sub>}<sub>4</sub>]<sup>-</sup>: simplified
 preparation and characterization of Li<sup>+</sup>-Cs<sup>+</sup>,
 Ag<sup>+</sup>, NH<sub>4</sub><sup>+</sup>,
 N<sub>2</sub>H<sub>5</sub><sup>+</sup> and
 N<sub>2</sub>H<sub>7</sub><sup>+</sup> salts.
;
_journal_issue 23
_journal_name_full 'Dalton transactions (Cambridge, England : 2003)'
_journal_page_first 7766
_journal_page_last 7773
_journal_paper_doi 10.1039/d0dt00592d
_journal_volume 49
_journal_year 2020
_chemical_formula_sum 'C16 H7 Al F36 N2 O4'
_chemical_formula_weight 1002.22
_space_group_crystal_system triclinic
_space_group_IT_number 2
_space_group_name_Hall '-P 1'
_space_group_name_H-M_alt 'P -1'
_atom_sites_solution_hydrogens mixed
_audit_creation_method SHELXL-2014/7
_audit_update_record
;
2020-03-31 deposited with the CCDC.	2020-04-06 downloaded from the CCDC.
;
_cell_angle_alpha 91.583(2)
_cell_angle_beta 91.488(2)
_cell_angle_gamma 105.979(2)
_cell_formula_units_Z 8
_cell_length_a 17.4972(8)
_cell_length_b 17.5074(7)
_cell_length_c 20.3760(9)
_cell_measurement_reflns_used 9138
_cell_measurement_temperature 100(2)
_cell_measurement_theta_max 21.023
_cell_measurement_theta_min 2.2985
_cell_volume 5994.7(5)
_computing_cell_refinement 'SAINT V8.34A'
_computing_data_collection 'APEX2 v2013.10-0'
_computing_data_reduction 'SAINT V8.34A'
_computing_molecular_graphics ShelxLe-1008
_computing_publication_material 'Vesta (Momma, Izumi, 2011)'
_computing_structure_refinement 'SHELXL-2014/7 (Sheldrick, 2014)'
_computing_structure_solution 'SHELXS in SHELXTL Version 2014/3'
_diffrn_ambient_temperature 100(2)
_diffrn_measured_fraction_theta_full 1.000
_diffrn_measured_fraction_theta_max 0.998
_diffrn_measurement_device_type 'Bruker Smart Apex II Quazar'
_diffrn_radiation_type MoK\a
_diffrn_radiation_wavelength 0.71073
_diffrn_reflns_av_R_equivalents 0.0370
_diffrn_reflns_av_unetI/netI 0.0252
_diffrn_reflns_Laue_measured_fraction_full 1.000
_diffrn_reflns_Laue_measured_fraction_max 0.998
_diffrn_reflns_limit_h_max 21
_diffrn_reflns_limit_h_min -21
_diffrn_reflns_limit_k_max 21
_diffrn_reflns_limit_k_min -21
_diffrn_reflns_limit_l_max 25
_diffrn_reflns_limit_l_min -25
_diffrn_reflns_number 191512
_diffrn_reflns_point_group_measured_fraction_full 1.000
_diffrn_reflns_point_group_measured_fraction_max 0.998
_diffrn_reflns_theta_full 25.242
_diffrn_reflns_theta_max 26.097
_diffrn_reflns_theta_min 1.000
_diffrn_source 'INCOATEC Mo Microsource'
_exptl_absorpt_coefficient_mu 0.326
_exptl_absorpt_correction_T_max 0.7453
_exptl_absorpt_correction_T_min 0.7125
_exptl_absorpt_correction_type multi-scan
_exptl_crystal_colour colorless
_exptl_crystal_density_diffrn 2.221
_exptl_crystal_description block
_exptl_crystal_F_000 3888
_exptl_crystal_size_max 0.240
_exptl_crystal_size_mid 0.230
_exptl_crystal_size_min 0.200
_refine_diff_density_max 0.837
_refine_diff_density_min -0.459
_refine_diff_density_rms 0.093
_refine_ls_extinction_method none
_refine_ls_goodness_of_fit_ref 1.033
_refine_ls_hydrogen_treatment mixed
_refine_ls_matrix_type full
_refine_ls_number_parameters 3067
_refine_ls_number_reflns 23800
_refine_ls_number_restraints 99786
_refine_ls_restrained_S_all 2.288
_refine_ls_R_factor_all 0.0549
_refine_ls_R_factor_gt 0.0495
_refine_ls_shift/su_max 0.080
_refine_ls_shift/su_mean 0.001
_refine_ls_structure_factor_coef Fsqd
_refine_ls_weighting_details 'w=1/[\s^2^(Fo^2^)+(0.0843P)^2^+6.4548P] where P=(Fo^2^+2Fc^2^)/3'
_refine_ls_weighting_scheme calc
_refine_ls_wR_factor_gt 0.1290
_refine_ls_wR_factor_ref 0.1336
_reflns_Friedel_coverage 0.000
_reflns_number_gt 21619
_reflns_number_total 23800
_reflns_threshold_expression 'I > 2\s(I)'
_cod_data_source_file d0dt00592d3.cif
_cod_data_source_block N2H7PF_100K
_cod_depositor_comments 'Adding full bibliography for 7704008--7704017.cif.'
_cod_database_code 7704016
_shelx_shelxl_version_number 2014/7
_shelx_space_group_comment
;
The symmetry employed for this shelxl refinement is uniquely defined
by the following loop, which should always be used as a source of
symmetry information in preference to the above space-group names.
They are only intended as comments.
;
_shelx_estimated_absorpt_t_min 0.926
_shelx_estimated_absorpt_t_max 0.938

loop_
_space_group_symop_operation_xyz
'x, y, z'
'-x, -y, -z'

loop_
_atom_site_label
_atom_site_type_symbol
_atom_site_fract_x
_atom_site_fract_y
_atom_site_fract_z
_atom_site_U_iso_or_equiv
_atom_site_adp_type
_atom_site_occupancy
_atom_site_site_symmetry_order
_atom_site_calc_flag
_atom_site_refinement_flags_posn
_atom_site_refinement_flags_adp
_atom_site_refinement_flags_occupancy
_atom_site_disorder_assembly
_atom_site_disorder_group
O1_25 O 0.38028(14) 0.61350(14) 0.85109(11) 0.0143(5) Uani 1 1 d D U . . .
C1_25 C 0.41914(19) 0.67388(19) 0.89301(16) 0.0148(7) Uani 1 1 d D U . . .
C2_25 C 0.5099(2) 0.6870(2) 0.88428(18) 0.0207(8) Uani 1 1 d D U . . .
F1_25 F 0.53480(15) 0.62890(16) 0.91065(14) 0.0354(6) Uani 1 1 d D U . . .
F2_25 F 0.55368(14) 0.75565(15) 0.91233(13) 0.0348(6) Uani 1 1 d D U . . .
F3_25 F 0.52775(14) 0.68753(16) 0.82091(12) 0.0309(6) Uani 1 1 d D U . . .
C3_25 C 0.3959(2) 0.75086(19) 0.87595(18) 0.0208(7) Uani 1 1 d D U . . .
F4_25 F 0.31903(14) 0.73609(14) 0.86623(15) 0.0357(6) Uani 1 1 d D U . . .
F5_25 F 0.43161(16) 0.78197(14) 0.82133(12) 0.0320(6) Uani 1 1 d D U . . .
F6_25 F 0.41887(17) 0.80750(14) 0.92341(13) 0.0366(6) Uani 1 1 d D U . . .
C4_25 C 0.3997(2) 0.6551(2) 0.96550(17) 0.0212(7) Uani 1 1 d D U . . .
F7_25 F 0.32810(15) 0.66193(17) 0.97917(12) 0.0349(6) Uani 1 1 d D U . . .
F8_25 F 0.45075(17) 0.70141(16) 1.00876(12) 0.0408(7) Uani 1 1 d D U . . .
F9_25 F 0.39862(18) 0.58011(15) 0.97614(12) 0.0368(6) Uani 1 1 d D U . . .
O1_24 O 0.23728(16) -0.03459(15) 0.74388(11) 0.0194(5) Uani 1 1 d D U . . .
C1_24 C 0.2131(2) -0.0455(2) 0.80625(16) 0.0183(7) Uani 1 1 d D U . . .
C2_24 C 0.1614(2) 0.0110(2) 0.82549(19) 0.0268(8) Uani 1 1 d D U . . .
F1_24 F 0.20908(18) 0.08557(14) 0.83595(14) 0.0429(7) Uani 1 1 d D U . . .
F2_24 F 0.12173(16) -0.00924(16) 0.87985(12) 0.0361(6) Uani 1 1 d D U . . .
F3_24 F 0.11003(15) 0.01177(17) 0.77704(12) 0.0388(6) Uani 1 1 d D U . . .
C3_24 C 0.1635(3) -0.1328(2) 0.81600(19) 0.0322(10) Uani 1 1 d D U . . .
F4_24 F 0.1935(2) -0.18328(15) 0.78271(14) 0.0459(8) Uani 1 1 d D U . . .
F5_24 F 0.08824(17) -0.14403(16) 0.79312(14) 0.0452(7) Uani 1 1 d D U . . .
F6_24 F 0.1604(2) -0.15039(16) 0.87912(12) 0.0501(8) Uani 1 1 d D U . . .
C4_24 C 0.2887(3) -0.0266(3) 0.8517(2) 0.0352(10) Uani 1 1 d D U . . .
F7_24 F 0.3205(2) -0.0880(2) 0.85142(14) 0.0526(8) Uani 1 1 d D U . . .
F8_24 F 0.27498(18) -0.00970(19) 0.91349(12) 0.0445(7) Uani 1 1 d D U . . .
F9_24 F 0.34361(16) 0.03507(19) 0.83087(13) 0.0465(7) Uani 1 1 d D U . . .
O1_23 O 0.22204(15) -0.04230(16) 0.24423(11) 0.0195(5) Uani 1 1 d D U . . .
C1_23 C 0.2030(2) -0.0273(2) 0.30618(16) 0.0183(7) Uani 1 1 d D U . . .
C2_23 C 0.2560(2) -0.0587(3) 0.35411(19) 0.0308(9) Uani 1 1 d D U . . .
F1_23 F 0.26063(18) -0.12940(18) 0.33344(14) 0.0452(7) Uani 1 1 d D U . . .
F2_23 F 0.22829(18) -0.0642(2) 0.41462(12) 0.0507(8) Uani 1 1 d D U . . .
F3_23 F 0.32982(15) -0.01044(18) 0.35763(12) 0.0397(6) Uani 1 1 d D U . . .
C3_23 C 0.2186(2) 0.0644(2) 0.31971(19) 0.0301(9) Uani 1 1 d D U . . .
F4_23 F 0.16123(16) 0.09077(16) 0.29420(13) 0.0370(6) Uani 1 1 d D U . . .
F5_23 F 0.28649(15) 0.10383(15) 0.29175(13) 0.0376(6) Uani 1 1 d D U . . .
F6_23 F 0.22705(18) 0.08537(18) 0.38338(12) 0.0435(7) Uani 1 1 d D U . . .
C4_23 C 0.1144(2) -0.0675(3) 0.31870(19) 0.0292(9) Uani 1 1 d D U . . .
F7_23 F 0.06779(14) -0.05675(18) 0.27005(13) 0.0374(6) Uani 1 1 d D U . . .
F8_23 F 0.09057(15) -0.04034(19) 0.37431(12) 0.0438(7) Uani 1 1 d D U . . .
F9_23 F 0.10135(17) -0.14582(17) 0.32288(16) 0.0481(7) Uani 1 1 d D U . . .
O1_21 O 0.28468(14) -0.05350(15) 0.12094(12) 0.0154(5) Uani 1 1 d D U . . .
C1_21 C 0.3621(2) -0.05151(19) 0.12039(16) 0.0143(7) Uani 1 1 d D U . . .
C2_21 C 0.3756(2) -0.1011(2) 0.05919(18) 0.0218(8) Uani 1 1 d D U . . .
F1_21 F 0.34860(18) -0.17845(14) 0.06825(13) 0.0386(6) Uani 1 1 d D U . . .
F2_21 F 0.45272(15) -0.08652(17) 0.04581(13) 0.0364(6) Uani 1 1 d D U . . .
F3_21 F 0.33814(15) -0.08487(17) 0.00685(11) 0.0341(6) Uani 1 1 d D U . . .
C3_21 C 0.4156(2) 0.0344(2) 0.1176(2) 0.0322(9) Uani 1 1 d D U . . .
F4_21 F 0.39073(16) 0.08245(14) 0.15874(15) 0.0409(7) Uani 1 1 d D U . . .
F5_21 F 0.41271(18) 0.06159(16) 0.05766(14) 0.0429(7) Uani 1 1 d D U . . .
F6_21 F 0.49170(15) 0.04023(17) 0.13367(16) 0.0469(8) Uani 1 1 d D U . . .
C4_21 C 0.3857(2) -0.0891(3) 0.18348(19) 0.0306(9) Uani 1 1 d D U . . .
F7_21 F 0.39823(16) -0.03663(18) 0.23493(12) 0.0394(6) Uani 1 1 d D U . . .
F8_21 F 0.45292(18) -0.1111(2) 0.17650(14) 0.0494(8) Uani 1 1 d D U . . .
F9_21 F 0.32830(17) -0.15223(15) 0.19927(13) 0.0383(6) Uani 1 1 d D U . . .
Al1 Al 0.28312(6) 0.54993(6) 0.33652(5) 0.00989(19) Uani 1 1 d D . . . .
Al2 Al 0.29580(6) 0.53530(6) 0.83741(5) 0.00813(18) Uani 1 1 d D . . . .
Al3 Al 0.21184(6) -0.04458(6) 0.66149(5) 0.00926(19) Uani 1 1 d D . . . .
Al4 Al 0.20606(6) -0.03341(6) 0.16147(5) 0.00871(19) Uani 1 1 d D . . . .
H1 H 0.5635(5) -0.1978(10) 0.1565(6) 0.025 Uiso 1 1 d D U . . .
H2 H 0.4374(5) 0.1837(5) 0.3402(5) 0.025 Uiso 1 1 d D U . . .
H3 H 0.0798(6) 0.3192(4) 0.6103(5) 0.025 Uiso 1 1 d D U . . .
H4 H 0.0777(4) 0.3248(3) 0.1153(5) 0.025 Uiso 1 1 d D U . . .
N1 N 0.0547(3) 0.2937(2) 0.6834(2) 0.0473(11) Uani 1 1 d . . . . .
H1A H 0.0988 0.3048 0.7104 0.057 Uiso 1 1 calc DR U . . .
H1B H 0.0300 0.2407 0.6832 0.057 Uiso 1 1 calc DR U . . .
H1C H 0.0209 0.3212 0.6981 0.057 Uiso 1 1 calc DR U . . .
N2 N 0.0878(2) 0.3386(2) 0.5598(2) 0.0330(8) Uani 1 1 d D . . . .
H2A H 0.0798 0.3876 0.5570 0.040 Uiso 1 1 calc DR U . . .
H2B H 0.0521 0.3034 0.5325 0.040 Uiso 1 1 calc DR U . . .
H2C H 0.1381 0.3408 0.5478 0.040 Uiso 1 1 calc DR U . . .
N3 N 0.0468(2) 0.3054(2) 0.1871(2) 0.0448(10) Uani 1 1 d . . . . .
H3A H 0.0104 0.3323 0.1963 0.054 Uiso 1 1 calc DR U . . .
H3B H 0.0885 0.3205 0.2167 0.054 Uiso 1 1 calc DR U . . .
H3C H 0.0237 0.2522 0.1894 0.054 Uiso 1 1 calc DR U . . .
N4 N 0.0992(2) 0.3383(2) 0.06539(19) 0.0313(8) Uani 1 1 d D . . . .
H4A H 0.0594 0.3468 0.0395 0.038 Uiso 1 1 calc DR U . . .
H4B H 0.1146 0.2965 0.0483 0.038 Uiso 1 1 calc DR U . . .
H4C H 0.1413 0.3826 0.0672 0.038 Uiso 1 1 calc DR U . . .
N5 N 0.5649(3) -0.1969(2) 0.2106(2) 0.0394(9) Uani 1 1 d D . . . .
H5A H 0.5709 -0.2438 0.2247 0.047 Uiso 1 1 calc DR U . . .
H5B H 0.5185 -0.1899 0.2253 0.047 Uiso 1 1 calc DR U . . .
H5C H 0.6063 -0.1563 0.2265 0.047 Uiso 1 1 calc DR U . . .
N6 N 0.5807(2) -0.1712(2) 0.08094(19) 0.0332(8) Uani 1 1 d . . . . .
H6A H 0.5464 -0.1434 0.0679 0.040 Uiso 1 1 calc DR U . . .
H6B H 0.5737 -0.2153 0.0542 0.040 Uiso 1 1 calc DR U . . .
H6C H 0.6316 -0.1401 0.0786 0.040 Uiso 1 1 calc DR U . . .
N8 N 0.4169(2) 0.1651(2) 0.41423(19) 0.0354(9) Uani 1 1 d . . . . .
H8A H 0.4609 0.1600 0.4365 0.043 Uiso 1 1 calc DR U . . .
H8B H 0.3772 0.1190 0.4158 0.043 Uiso 1 1 calc DR U . . .
H8C H 0.4008 0.2056 0.4330 0.043 Uiso 1 1 calc DR U . . .
N7 N 0.4511(2) 0.1881(2) 0.28797(19) 0.0341(8) Uani 1 1 d D . . . .
H7A H 0.4107 0.2086 0.2639 0.041 Uiso 1 1 calc DR U . . .
H7B H 0.4500 0.1344 0.2693 0.041 Uiso 1 1 calc DR U . . .
H7C H 0.5052 0.2254 0.2831 0.041 Uiso 1 1 calc DR U . . .
O1_1 O 0.1309(3) -0.1283(4) 0.6520(3) 0.0103(11) Uani 0.703(5) 1 d D U P A 1
C1_1 C 0.0703(4) -0.1680(4) 0.6104(3) 0.0163(14) Uani 0.703(5) 1 d D U P A 1
C2_1 C -0.0068(4) -0.1523(4) 0.6351(3) 0.0281(15) Uani 0.703(5) 1 d D U P A 1
F1_1 F -0.0675(5) -0.1724(4) 0.5900(5) 0.0336(17) Uani 0.703(5) 1 d D U P A 1
F2_1 F -0.0312(2) -0.1910(3) 0.68860(19) 0.0401(10) Uani 0.703(5) 1 d D U P A 1
F3_1 F 0.0062(2) -0.0755(2) 0.6501(2) 0.0409(11) Uani 0.703(5) 1 d D U P A 1
C3_1 C 0.0828(4) -0.1426(4) 0.5389(3) 0.0293(15) Uani 0.703(5) 1 d D U P A 1
F4_1 F 0.0664(3) -0.0742(2) 0.52937(18) 0.0427(12) Uani 0.703(5) 1 d D U P A 1
F5_1 F 0.1564(2) -0.1355(4) 0.52087(18) 0.0542(16) Uani 0.703(5) 1 d D U P A 1
F6_1 F 0.0348(6) -0.1951(6) 0.4949(6) 0.0354(13) Uani 0.703(5) 1 d D U P A 1
C4_1 C 0.0643(4) -0.2583(4) 0.6133(3) 0.0261(16) Uani 0.703(5) 1 d D U P A 1
F7_1 F 0.1208(2) -0.2772(2) 0.5800(3) 0.0436(11) Uani 0.703(5) 1 d D U P A 1
F8_1 F 0.0687(3) -0.2804(2) 0.67476(19) 0.0354(10) Uani 0.703(5) 1 d D U P A 1
F9_1 F -0.0064(4) -0.3025(5) 0.5871(4) 0.0330(17) Uani 0.703(5) 1 d D U P A 1
O1_2 O 0.1407(9) -0.1301(10) 0.6390(8) 0.0103(11) Uani 0.297(5) 1 d D U P A 2
C1_2 C 0.0747(8) -0.1700(7) 0.6039(6) 0.013(3) Uani 0.297(5) 1 d D U P A 2
C2_2 C 0.0007(7) -0.1406(7) 0.6158(6) 0.028(3) Uani 0.297(5) 1 d D U P A 2
F1_2 F -0.0124(5) -0.1281(7) 0.6784(5) 0.046(3) Uani 0.297(5) 1 d D U P A 2
F2_2 F -0.0641(11) -0.1925(9) 0.5875(11) 0.031(4) Uani 0.297(5) 1 d D U P A 2
F3_2 F 0.0077(5) -0.0703(4) 0.5889(5) 0.035(2) Uani 0.297(5) 1 d D U P A 2
C3_2 C 0.0971(7) -0.1588(6) 0.5310(6) 0.021(3) Uani 0.297(5) 1 d D U P A 2
F4_2 F 0.1317(6) -0.0833(4) 0.5215(4) 0.032(2) Uani 0.297(5) 1 d D U P A 2
F5_2 F 0.1474(5) -0.2002(5) 0.5160(4) 0.033(2) Uani 0.297(5) 1 d D U P A 2
F6_2 F 0.0342(13) -0.1850(15) 0.4899(14) 0.0354(13) Uani 0.297(5) 1 d D U P A 2
C4_2 C 0.0549(7) -0.2592(7) 0.6199(6) 0.025(3) Uani 0.297(5) 1 d D U P A 2
F7_2 F 0.1205(5) -0.2814(5) 0.6283(6) 0.041(3) Uani 0.297(5) 1 d D U P A 2
F8_2 F 0.0161(7) -0.2723(5) 0.6760(4) 0.042(2) Uani 0.297(5) 1 d D U P A 2
F9_2 F 0.0116(8) -0.3079(10) 0.5729(7) 0.020(3) Uani 0.297(5) 1 d D U P A 2
O1_4 O 0.1169(9) -0.0973(9) 0.1332(11) 0.0198(7) Uani 0.520(6) 1 d D U P B 2
C1_4 C 0.0765(6) -0.1680(6) 0.1049(5) 0.015(2) Uani 0.520(6) 1 d D U P B 2
C2_4 C 0.0904(5) -0.1666(6) 0.0298(4) 0.022(2) Uani 0.520(6) 1 d D U P B 2
F1_4 F 0.0540(4) -0.1187(3) 0.0009(3) 0.0440(16) Uani 0.520(6) 1 d D U P B 2
F2_4 F 0.0612(9) -0.2393(7) 0.0010(8) 0.043(3) Uani 0.520(6) 1 d D U P B 2
F3_4 F 0.1661(3) -0.1399(4) 0.0166(2) 0.0348(15) Uani 0.520(6) 1 d D U P B 2
C3_4 C 0.1029(5) -0.2380(6) 0.1335(4) 0.030(2) Uani 0.520(6) 1 d D U P B 2
F4_4 F 0.1118(5) -0.2280(3) 0.1985(3) 0.054(2) Uani 0.520(6) 1 d D U P B 2
F5_4 F 0.1729(3) -0.2392(3) 0.1109(4) 0.0440(16) Uani 0.520(6) 1 d D U P B 2
F6_4 F 0.0513(6) -0.3080(6) 0.1194(7) 0.045(3) Uani 0.520(6) 1 d D U P B 2
C4_4 C -0.0134(5) -0.1808(5) 0.1165(4) 0.026(2) Uani 0.520(6) 1 d D U P B 2
F7_4 F -0.0304(3) -0.2005(4) 0.1775(3) 0.0426(16) Uani 0.520(6) 1 d D U P B 2
F8_4 F -0.0609(12) -0.2361(7) 0.0753(8) 0.0367(19) Uani 0.520(6) 1 d D U P B 2
F9_4 F -0.0339(3) -0.1136(3) 0.1082(3) 0.0324(14) Uani 0.520(6) 1 d D U P B 2
O1_3 O 0.1180(9) -0.0961(10) 0.1314(12) 0.0198(7) Uani 0.480(6) 1 d D U P B 1
C1_3 C 0.0781(6) -0.1671(7) 0.1032(5) 0.017(2) Uani 0.480(6) 1 d D U P B 1
C2_3 C 0.1045(6) -0.1722(6) 0.0314(5) 0.033(3) Uani 0.480(6) 1 d D U P B 1
F1_3 F 0.1128(6) -0.1049(4) 0.0018(3) 0.059(2) Uani 0.480(6) 1 d D U P B 1
F2_3 F 0.1721(3) -0.1911(5) 0.0303(3) 0.0469(18) Uani 0.480(6) 1 d D U P B 1
F3_3 F 0.0536(9) -0.2283(8) -0.0070(8) 0.041(3) Uani 0.480(6) 1 d D U P B 1
C3_3 C 0.0909(6) -0.2377(7) 0.1415(5) 0.034(3) Uani 0.480(6) 1 d D U P B 1
F4_3 F 0.1676(4) -0.2222(4) 0.1601(4) 0.049(2) Uani 0.480(6) 1 d D U P B 1
F5_3 F 0.0718(7) -0.3053(7) 0.1054(7) 0.042(3) Uani 0.480(6) 1 d D U P B 1
F6_3 F 0.0487(5) -0.2479(4) 0.1961(3) 0.057(2) Uani 0.480(6) 1 d D U P B 1
C4_3 C -0.0117(6) -0.1704(6) 0.1019(5) 0.029(2) Uani 0.480(6) 1 d D U P B 1
F7_3 F -0.0332(3) -0.1498(4) 0.1596(3) 0.047(2) Uani 0.480(6) 1 d D U P B 1
F8_3 F -0.0577(13) -0.2442(7) 0.0863(9) 0.0367(19) Uani 0.480(6) 1 d D U P B 1
F9_3 F -0.0280(4) -0.1218(4) 0.0584(4) 0.052(2) Uani 0.480(6) 1 d D U P B 1
O1_5 O 0.2154(3) 0.5638(4) 0.8667(4) 0.0130(6) Uani 0.807(5) 1 d D U P C 1
C1_5 C 0.1389(3) 0.5421(3) 0.8847(2) 0.0130(10) Uani 0.807(5) 1 d D U P C 1
C2_5 C 0.1268(3) 0.4750(3) 0.9353(2) 0.0246(10) Uani 0.807(5) 1 d D U P C 1
F1_5 F 0.1203(3) 0.4057(2) 0.9064(2) 0.0274(9) Uani 0.807(5) 1 d D U P C 1
F2_5 F 0.1871(4) 0.4903(5) 0.9789(4) 0.0369(16) Uani 0.807(5) 1 d D U P C 1
F3_5 F 0.0599(3) 0.4664(3) 0.9687(3) 0.0417(12) Uani 0.807(5) 1 d D U P C 1
C3_5 C 0.1210(3) 0.6156(3) 0.9191(2) 0.0247(11) Uani 0.807(5) 1 d D U P C 1
F4_5 F 0.1541(3) 0.6315(3) 0.9781(2) 0.0404(10) Uani 0.807(5) 1 d D U P C 1
F5_5 F 0.1472(5) 0.6786(3) 0.8821(4) 0.0444(11) Uani 0.807(5) 1 d D U P C 1
F6_5 F 0.0424(2) 0.6059(2) 0.9251(2) 0.0344(9) Uani 0.807(5) 1 d D U P C 1
C4_5 C 0.0806(3) 0.5117(3) 0.8254(2) 0.0245(10) Uani 0.807(5) 1 d D U P C 1
F7_5 F 0.0076(2) 0.4737(3) 0.8439(3) 0.0362(11) Uani 0.807(5) 1 d D U P C 1
F8_5 F 0.0742(3) 0.5705(3) 0.78894(19) 0.0340(10) Uani 0.807(5) 1 d D U P C 1
F9_5 F 0.1075(6) 0.4607(5) 0.7879(3) 0.0394(8) Uani 0.807(5) 1 d D U P C 1
O1_6 O 0.2140(11) 0.5635(17) 0.8618(16) 0.0130(6) Uani 0.193(5) 1 d D U P C 2
C1_6 C 0.1387(9) 0.5437(8) 0.8826(7) 0.019(3) Uani 0.193(5) 1 d D U P C 2
C2_6 C 0.1403(8) 0.5395(9) 0.9585(6) 0.030(3) Uani 0.193(5) 1 d D U P C 2
F1_6 F 0.1937(15) 0.5022(17) 0.9777(14) 0.032(5) Uani 0.193(5) 1 d D U P C 2
F2_6 F 0.0708(8) 0.5004(11) 0.9820(8) 0.031(4) Uani 0.193(5) 1 d D U P C 2
F3_6 F 0.1641(13) 0.6108(9) 0.9882(10) 0.0404(10) Uani 0.193(5) 1 d D U P C 2
C3_6 C 0.0976(8) 0.6070(8) 0.8597(8) 0.033(3) Uani 0.193(5) 1 d D U P C 2
F4_6 F 0.0836(15) 0.6013(11) 0.7954(8) 0.047(5) Uani 0.193(5) 1 d D U P C 2
F5_6 F 0.1445(19) 0.6801(12) 0.8731(17) 0.0444(11) Uani 0.193(5) 1 d D U P C 2
F6_6 F 0.0298(9) 0.5987(12) 0.8908(11) 0.054(5) Uani 0.193(5) 1 d D U P C 2
C4_6 C 0.0912(9) 0.4616(8) 0.8521(8) 0.031(3) Uani 0.193(5) 1 d D U P C 2
F7_6 F 0.109(3) 0.456(2) 0.7889(10) 0.0394(8) Uani 0.193(5) 1 d D U P C 2
F8_6 F 0.0130(9) 0.4503(14) 0.8549(15) 0.048(6) Uani 0.193(5) 1 d D U P C 2
F9_6 F 0.1097(11) 0.4028(9) 0.8804(9) 0.034(4) Uani 0.193(5) 1 d D U P C 2
O1_7 O 0.18578(16) 0.55467(16) 0.34833(14) 0.0133(6) Uani 0.852(3) 1 d D U P D 1
C1_7 C 0.1350(2) 0.5755(3) 0.3893(2) 0.0137(7) Uani 0.852(3) 1 d D U P D 1
C2_7 C 0.1471(3) 0.6668(3) 0.3908(2) 0.0215(10) Uani 0.852(3) 1 d D U P D 1
F1_7 F 0.2099(3) 0.7043(3) 0.4285(2) 0.0307(11) Uani 0.852(3) 1 d D U P D 1
F2_7 F 0.1588(2) 0.69413(16) 0.33127(14) 0.0329(7) Uani 0.852(3) 1 d D U P D 1
F3_7 F 0.08369(16) 0.68695(16) 0.41345(16) 0.0291(7) Uani 0.852(3) 1 d D U P D 1
C3_7 C 0.0490(2) 0.5327(2) 0.3630(2) 0.0194(8) Uani 0.852(3) 1 d D U P D 1
F4_7 F 0.02939(17) 0.56784(18) 0.31086(14) 0.0278(6) Uani 0.852(3) 1 d D U P D 1
F5_7 F -0.00593(16) 0.53288(18) 0.40825(15) 0.0334(7) Uani 0.852(3) 1 d D U P D 1
F6_7 F 0.04184(18) 0.45778(16) 0.34514(17) 0.0278(7) Uani 0.852(3) 1 d D U P D 1
C4_7 C 0.1462(3) 0.5492(3) 0.4607(2) 0.0249(9) Uani 0.852(3) 1 d D U P D 1
F7_7 F 0.10995(19) 0.58328(19) 0.50509(13) 0.0363(7) Uani 0.852(3) 1 d D U P D 1
F8_7 F 0.1161(2) 0.47052(17) 0.46426(14) 0.0374(8) Uani 0.852(3) 1 d D U P D 1
F9_7 F 0.22248(17) 0.56662(19) 0.47746(13) 0.0345(7) Uani 0.852(3) 1 d D U P D 1
O1_8 O 0.2033(7) 0.5457(9) 0.3816(8) 0.0133(6) Uani 0.148(3) 1 d D U P D 2
C1_8 C 0.1397(8) 0.5741(8) 0.3880(6) 0.0137(7) Uani 0.148(3) 1 d D U P D 2
C2_8 C 0.1650(9) 0.6663(8) 0.3868(8) 0.020(3) Uani 0.148(3) 1 d D U P D 2
F1_8 F 0.2018(17) 0.6958(18) 0.4434(9) 0.026(5) Uani 0.148(3) 1 d D U P D 2
F2_8 F 0.1037(8) 0.6956(9) 0.3760(9) 0.0291(7) Uani 0.148(3) 1 d D U P D 2
F3_8 F 0.2145(8) 0.6906(8) 0.3387(7) 0.022(3) Uani 0.148(3) 1 d D U P D 2
C3_8 C 0.0769(8) 0.5392(8) 0.3323(7) 0.024(3) Uani 0.148(3) 1 d D U P D 2
F4_8 F 0.0719(9) 0.4631(7) 0.3186(8) 0.021(3) Uani 0.148(3) 1 d D U P D 2
F5_8 F 0.0963(9) 0.5774(8) 0.2767(6) 0.030(3) Uani 0.148(3) 1 d D U P D 2
F6_8 F 0.0057(7) 0.5467(8) 0.3470(8) 0.020(3) Uani 0.148(3) 1 d D U P D 2
C4_8 C 0.1035(8) 0.5496(8) 0.4555(6) 0.024(3) Uani 0.148(3) 1 d D U P D 2
F7_8 F 0.0646(8) 0.4728(7) 0.4537(7) 0.019(3) Uani 0.148(3) 1 d D U P D 2
F8_8 F 0.0529(7) 0.5895(8) 0.4743(7) 0.023(3) Uani 0.148(3) 1 d D U P D 2
F9_8 F 0.1596(7) 0.5611(10) 0.5027(7) 0.029(3) Uani 0.148(3) 1 d D U P D 2
O1_9 O 0.28962(18) 0.53642(19) 0.25246(15) 0.0131(6) Uani 0.855(3) 1 d D U P D 1
C1_9 C 0.2715(2) 0.5566(2) 0.1925(2) 0.0137(7) Uani 0.855(3) 1 d D U P D 1
C2_9 C 0.1795(2) 0.5375(2) 0.18084(18) 0.0180(8) Uani 0.855(3) 1 d D U P D 1
F1_9 F 0.14291(15) 0.46977(17) 0.20767(13) 0.0277(6) Uani 0.855(3) 1 d D U P D 1
F2_9 F 0.15196(16) 0.59426(17) 0.20770(12) 0.0268(6) Uani 0.855(3) 1 d D U P D 1
F3_9 F 0.15783(16) 0.53053(18) 0.11686(12) 0.0289(6) Uani 0.855(3) 1 d D U P D 1
C3_9 C 0.3090(3) 0.6470(2) 0.1825(2) 0.0250(10) Uani 0.855(3) 1 d D U P D 1
F4_9 F 0.2974(3) 0.6888(2) 0.23570(16) 0.0303(8) Uani 0.855(3) 1 d D U P D 1
F5_9 F 0.2783(2) 0.67285(17) 0.13057(13) 0.0356(7) Uani 0.855(3) 1 d D U P D 1
F6_9 F 0.38764(18) 0.66295(17) 0.17452(16) 0.0354(7) Uani 0.855(3) 1 d D U P D 1
C4_9 C 0.3052(2) 0.5080(2) 0.14069(19) 0.0203(8) Uani 0.855(3) 1 d D U P D 1
F7_9 F 0.25940(18) 0.43285(15) 0.13529(13) 0.0256(6) Uani 0.855(3) 1 d D U P D 1
F8_9 F 0.30816(17) 0.53808(17) 0.08134(12) 0.0297(6) Uani 0.855(3) 1 d D U P D 1
F9_9 F 0.37762(17) 0.50549(18) 0.15861(15) 0.0286(6) Uani 0.855(3) 1 d D U P D 1
O1_10 O 0.2643(11) 0.5409(13) 0.2562(7) 0.0131(6) Uani 0.145(3) 1 d D U P D 2
C1_10 C 0.2894(7) 0.5543(8) 0.1942(7) 0.0137(7) Uani 0.145(3) 1 d D U P D 2
C2_10 C 0.2146(8) 0.5384(8) 0.1481(7) 0.028(3) Uani 0.145(3) 1 d D U P D 2
F1_10 F 0.1599(8) 0.4748(8) 0.1669(8) 0.0277(6) Uani 0.145(3) 1 d D U P D 2
F2_10 F 0.2289(10) 0.5237(13) 0.0862(6) 0.050(4) Uani 0.145(3) 1 d D U P D 2
F3_10 F 0.1832(11) 0.6000(10) 0.1520(8) 0.044(4) Uani 0.145(3) 1 d D U P D 2
C3_10 C 0.3412(9) 0.6415(8) 0.1881(8) 0.027(3) Uani 0.145(3) 1 d D U P D 2
F4_10 F 0.4139(7) 0.6498(9) 0.2134(7) 0.026(3) Uani 0.145(3) 1 d D U P D 2
F5_10 F 0.3091(17) 0.6910(15) 0.2208(12) 0.0303(8) Uani 0.145(3) 1 d D U P D 2
F6_10 F 0.3481(11) 0.6636(10) 0.1260(7) 0.040(4) Uani 0.145(3) 1 d D U P D 2
C4_10 C 0.3414(8) 0.4993(8) 0.1733(7) 0.016(2) Uani 0.145(3) 1 d D U P D 2
F7_10 F 0.3936(7) 0.4977(8) 0.2215(5) 0.016(2) Uani 0.145(3) 1 d D U P D 2
F8_10 F 0.3832(8) 0.5249(9) 0.1203(7) 0.023(3) Uani 0.145(3) 1 d D U P D 2
F9_10 F 0.2981(9) 0.4250(7) 0.1611(8) 0.025(3) Uani 0.145(3) 1 d D U P D 2
O1_11 O 0.1836(4) 0.0354(3) 0.6324(4) 0.0161(7) Uani 0.819(3) 1 d D U P A 1
C1_11 C 0.2060(3) 0.1093(3) 0.6099(2) 0.0147(8) Uani 0.819(3) 1 d D U P A 1
C2_11 C 0.1342(3) 0.1228(3) 0.5715(3) 0.0394(15) Uani 0.819(3) 1 d D U P A 1
F1_11 F 0.1248(3) 0.0864(2) 0.5130(2) 0.0600(12) Uani 0.819(3) 1 d D U P A 1
F2_11 F 0.0690(2) 0.0979(3) 0.6042(3) 0.0716(16) Uani 0.819(3) 1 d D U P A 1
F3_11 F 0.1431(2) 0.20087(19) 0.5621(2) 0.0406(10) Uani 0.819(3) 1 d D U P A 1
C3_11 C 0.2304(3) 0.1708(3) 0.6677(2) 0.0335(12) Uani 0.819(3) 1 d D U P A 1
F4_11 F 0.1674(3) 0.1743(2) 0.7028(2) 0.0615(13) Uani 0.819(3) 1 d D U P A 1
F5_11 F 0.2679(3) 0.24389(18) 0.64920(19) 0.0493(11) Uani 0.819(3) 1 d D U P A 1
F6_11 F 0.2806(3) 0.14905(19) 0.70933(17) 0.0506(10) Uani 0.819(3) 1 d D U P A 1
C4_11 C 0.2764(3) 0.1218(3) 0.5632(3) 0.0343(13) Uani 0.819(3) 1 d D U P A 1
F7_11 F 0.2674(3) 0.0608(2) 0.52087(15) 0.0481(10) Uani 0.819(3) 1 d D U P A 1
F8_11 F 0.34445(18) 0.12873(19) 0.5974(2) 0.0516(11) Uani 0.819(3) 1 d D U P A 1
F9_11 F 0.2865(3) 0.1867(2) 0.5281(2) 0.0586(12) Uani 0.819(3) 1 d D U P A 1
O1_12 O 0.1876(19) 0.0364(10) 0.6290(17) 0.0161(7) Uani 0.181(3) 1 d D U P A 2
C1_12 C 0.1944(8) 0.1132(9) 0.6186(7) 0.0147(8) Uani 0.181(3) 1 d D U P A 2
C2_12 C 0.1470(9) 0.1226(9) 0.5553(7) 0.034(3) Uani 0.181(3) 1 d D U P A 2
F1_12 F 0.1621(13) 0.0757(11) 0.5076(8) 0.0600(12) Uani 0.181(3) 1 d D U P A 2
F2_12 F 0.1672(10) 0.1970(8) 0.5342(9) 0.0406(10) Uani 0.181(3) 1 d D U P A 2
F3_12 F 0.0701(9) 0.1004(13) 0.5669(13) 0.0716(16) Uani 0.181(3) 1 d D U P A 2
C3_12 C 0.1617(10) 0.1517(11) 0.6779(7) 0.061(5) Uani 0.181(3) 1 d D U P A 2
F4_12 F 0.2120(12) 0.1574(12) 0.7281(8) 0.071(5) Uani 0.181(3) 1 d D U P A 2
F5_12 F 0.0899(10) 0.1084(13) 0.6909(9) 0.083(6) Uani 0.181(3) 1 d D U P A 2
F6_12 F 0.1522(15) 0.2214(10) 0.6621(9) 0.090(6) Uani 0.181(3) 1 d D U P A 2
C4_12 C 0.2822(8) 0.1617(8) 0.6132(7) 0.031(3) Uani 0.181(3) 1 d D U P A 2
F7_12 F 0.3288(10) 0.1420(8) 0.6584(7) 0.0506(10) Uani 0.181(3) 1 d D U P A 2
F8_12 F 0.2883(12) 0.2390(7) 0.6174(8) 0.0493(11) Uani 0.181(3) 1 d D U P A 2
F9_12 F 0.3083(10) 0.1432(13) 0.5566(7) 0.058(5) Uani 0.181(3) 1 d D U P A 2
O1_13 O 0.34715(18) 0.6375(2) 0.36717(16) 0.0130(7) Uani 0.841(4) 1 d D U P D 1
C1_13 C 0.4204(3) 0.6768(3) 0.3914(2) 0.0185(8) Uani 0.841(4) 1 d D U P D 1
C2_13 C 0.4258(3) 0.6625(3) 0.4664(2) 0.0307(12) Uani 0.841(4) 1 d D U P D 1
F1_13 F 0.3963(3) 0.5859(2) 0.4780(2) 0.0342(10) Uani 0.841(4) 1 d D U P D 1
F2_13 F 0.3839(2) 0.70183(18) 0.50005(13) 0.0381(8) Uani 0.841(4) 1 d D U P D 1
F3_13 F 0.5016(2) 0.6862(2) 0.48988(18) 0.0466(9) Uani 0.841(4) 1 d D U P D 1
C3_13 C 0.4320(3) 0.7671(3) 0.3824(3) 0.0220(11) Uani 0.841(4) 1 d D U P D 1
F4_13 F 0.3685(2) 0.7887(2) 0.3967(2) 0.0301(9) Uani 0.841(4) 1 d D U P D 1
F5_13 F 0.4925(3) 0.8127(3) 0.4185(4) 0.0349(13) Uani 0.841(4) 1 d D U P D 1
F6_13 F 0.4473(5) 0.7839(4) 0.3187(3) 0.0391(14) Uani 0.841(4) 1 d D U P D 1
C4_13 C 0.4859(3) 0.6498(3) 0.3555(3) 0.0309(11) Uani 0.841(4) 1 d D U P D 1
F7_13 F 0.55807(18) 0.7017(2) 0.3641(2) 0.0484(10) Uani 0.841(4) 1 d D U P D 1
F8_13 F 0.47027(19) 0.64152(19) 0.29078(15) 0.0390(8) Uani 0.841(4) 1 d D U P D 1
F9_13 F 0.4922(5) 0.5803(3) 0.3766(4) 0.0439(17) Uani 0.841(4) 1 d D U P D 1
O1_14 O 0.3663(10) 0.6303(12) 0.3538(9) 0.0130(7) Uani 0.159(4) 1 d D U P D 2
C1_14 C 0.4271(9) 0.6696(10) 0.3953(7) 0.0185(8) Uani 0.159(4) 1 d D U P D 2
C2_14 C 0.4111(9) 0.6450(11) 0.4675(7) 0.031(4) Uani 0.159(4) 1 d D U P D 2
F1_14 F 0.3375(8) 0.6418(13) 0.4842(8) 0.052(5) Uani 0.159(4) 1 d D U P D 2
F2_14 F 0.4579(11) 0.6969(10) 0.5113(9) 0.0466(9) Uani 0.159(4) 1 d D U P D 2
F3_14 F 0.4247(11) 0.5756(10) 0.4791(10) 0.031(4) Uani 0.159(4) 1 d D U P D 2
C3_14 C 0.5054(9) 0.6515(10) 0.3746(8) 0.034(4) Uani 0.159(4) 1 d D U P D 2
F4_14 F 0.5328(12) 0.6878(12) 0.3203(9) 0.056(5) Uani 0.159(4) 1 d D U P D 2
F5_14 F 0.4909(19) 0.5735(10) 0.3633(14) 0.020(4) Uani 0.159(4) 1 d D U P D 2
F6_14 F 0.5647(8) 0.6759(11) 0.4195(9) 0.0484(10) Uani 0.159(4) 1 d D U P D 2
C4_14 C 0.4378(13) 0.7604(10) 0.3917(11) 0.029(4) Uani 0.159(4) 1 d D U P D 2
F7_14 F 0.437(2) 0.7867(19) 0.3311(11) 0.028(5) Uani 0.159(4) 1 d D U P D 2
F8_14 F 0.5054(14) 0.8001(17) 0.4228(19) 0.031(6) Uani 0.159(4) 1 d D U P D 2
F9_14 F 0.3789(13) 0.7790(14) 0.4222(11) 0.039(5) Uani 0.159(4) 1 d D U P D 2
O1_15 O 0.3015(2) 0.4711(2) 0.37383(19) 0.0164(8) Uani 0.862(3) 1 d D U P D 1
C1_15 C 0.3042(2) 0.3946(2) 0.3692(2) 0.0160(8) Uani 0.862(3) 1 d D U P D 1
C2_15 C 0.2189(3) 0.3380(2) 0.3712(2) 0.0257(9) Uani 0.862(3) 1 d D U P D 1
F1_15 F 0.1916(2) 0.33655(19) 0.43184(16) 0.0406(8) Uani 0.862(3) 1 d D U P D 1
F2_15 F 0.16914(16) 0.36096(17) 0.33234(16) 0.0352(7) Uani 0.862(3) 1 d D U P D 1
F3_15 F 0.2152(3) 0.26347(19) 0.3527(3) 0.0415(11) Uani 0.862(3) 1 d D U P D 1
C3_15 C 0.3434(3) 0.3778(3) 0.3047(2) 0.0243(9) Uani 0.862(3) 1 d D U P D 1
F4_15 F 0.29140(18) 0.36398(16) 0.25396(13) 0.0309(6) Uani 0.862(3) 1 d D U P D 1
F5_15 F 0.3699(2) 0.31266(19) 0.30909(16) 0.0402(8) Uani 0.862(3) 1 d D U P D 1
F6_15 F 0.40378(15) 0.43806(17) 0.29056(14) 0.0306(6) Uani 0.862(3) 1 d D U P D 1
C4_15 C 0.3562(3) 0.3825(3) 0.4287(2) 0.0275(10) Uani 0.862(3) 1 d D U P D 1
F7_15 F 0.43258(17) 0.4148(2) 0.41931(17) 0.0382(7) Uani 0.862(3) 1 d D U P D 1
F8_15 F 0.3369(2) 0.4127(2) 0.48371(14) 0.0387(8) Uani 0.862(3) 1 d D U P D 1
F9_15 F 0.3461(3) 0.3042(2) 0.43855(18) 0.0420(9) Uani 0.862(3) 1 d D U P D 1
O1_16 O 0.3144(17) 0.4633(11) 0.3632(13) 0.0164(8) Uani 0.138(3) 1 d D U P D 2
C1_16 C 0.2952(8) 0.3873(10) 0.3820(7) 0.0160(8) Uani 0.138(3) 1 d D U P D 2
C2_16 C 0.2247(9) 0.3715(10) 0.4293(8) 0.036(4) Uani 0.138(3) 1 d D U P D 2
F1_16 F 0.2331(11) 0.4299(10) 0.4739(8) 0.047(4) Uani 0.138(3) 1 d D U P D 2
F2_16 F 0.2189(11) 0.3060(10) 0.4623(10) 0.050(5) Uani 0.138(3) 1 d D U P D 2
F3_16 F 0.1567(8) 0.3635(11) 0.3957(10) 0.045(4) Uani 0.138(3) 1 d D U P D 2
C3_16 C 0.2716(10) 0.3298(10) 0.3206(7) 0.035(3) Uani 0.138(3) 1 d D U P D 2
F4_16 F 0.3368(11) 0.3260(14) 0.2894(11) 0.049(5) Uani 0.138(3) 1 d D U P D 2
F5_16 F 0.2248(10) 0.3562(9) 0.2793(7) 0.0309(6) Uani 0.138(3) 1 d D U P D 2
F6_16 F 0.2345(15) 0.2568(10) 0.3378(13) 0.039(6) Uani 0.138(3) 1 d D U P D 2
C4_16 C 0.3678(9) 0.3700(11) 0.4183(8) 0.031(3) Uani 0.138(3) 1 d D U P D 2
F7_16 F 0.4323(9) 0.3992(12) 0.3844(10) 0.0382(7) Uani 0.138(3) 1 d D U P D 2
F8_16 F 0.3560(17) 0.2915(10) 0.4195(12) 0.0420(9) Uani 0.138(3) 1 d D U P D 2
F9_16 F 0.3764(13) 0.3987(13) 0.4796(8) 0.045(4) Uani 0.138(3) 1 d D U P D 2
O1_17 O 0.29547(17) -0.0487(2) 0.61943(14) 0.0136(7) Uani 0.879(4) 1 d D U P A 1
C1_17 C 0.3593(2) -0.0780(3) 0.6178(2) 0.0156(7) Uani 0.879(4) 1 d D U P A 1
C2_17 C 0.3979(3) -0.0589(3) 0.5504(2) 0.0271(10) Uani 0.879(4) 1 d D U P A 1
F1_17 F 0.3431(2) -0.0738(2) 0.50219(15) 0.0359(8) Uani 0.879(4) 1 d D U P A 1
F2_17 F 0.43723(19) 0.01751(17) 0.54957(17) 0.0400(8) Uani 0.879(4) 1 d D U P A 1
F3_17 F 0.4493(3) -0.1004(3) 0.5359(3) 0.0354(11) Uani 0.879(4) 1 d D U P A 1
C3_17 C 0.4222(3) -0.0409(3) 0.6731(2) 0.0265(10) Uani 0.879(4) 1 d D U P A 1
F4_17 F 0.4284(2) 0.03700(18) 0.68269(17) 0.0337(8) Uani 0.879(4) 1 d D U P A 1
F5_17 F 0.4943(3) -0.0472(3) 0.6593(3) 0.0369(7) Uani 0.879(4) 1 d D U P A 1
F6_17 F 0.40347(18) -0.07532(19) 0.73016(13) 0.0359(7) Uani 0.879(4) 1 d D U P A 1
C4_17 C 0.3339(2) -0.1702(2) 0.6242(2) 0.0216(9) Uani 0.879(4) 1 d D U P A 1
F7_17 F 0.3956(3) -0.1990(4) 0.6354(3) 0.0319(7) Uani 0.879(4) 1 d D U P A 1
F8_17 F 0.2838(2) -0.1903(2) 0.67365(18) 0.0326(8) Uani 0.879(4) 1 d D U P A 1
F9_17 F 0.29640(17) -0.20598(17) 0.56947(14) 0.0314(7) Uani 0.879(4) 1 d D U P A 1
O1_18 O 0.3048(11) -0.0470(16) 0.6370(12) 0.0136(7) Uani 0.121(4) 1 d D U P A 2
C1_18 C 0.3633(10) -0.0797(10) 0.6202(7) 0.0156(7) Uani 0.121(4) 1 d D U P A 2
C2_18 C 0.3673(10) -0.0997(11) 0.5463(7) 0.028(4) Uani 0.121(4) 1 d D U P A 2
F1_18 F 0.3101(10) -0.1634(10) 0.5264(11) 0.040(5) Uani 0.121(4) 1 d D U P A 2
F2_18 F 0.4366(13) -0.114(2) 0.5339(19) 0.032(7) Uani 0.121(4) 1 d D U P A 2
F3_18 F 0.3639(16) -0.0387(12) 0.5093(11) 0.041(6) Uani 0.121(4) 1 d D U P A 2
C3_18 C 0.4424(10) -0.0186(10) 0.6442(9) 0.027(3) Uani 0.121(4) 1 d D U P A 2
F4_18 F 0.4287(18) 0.0172(15) 0.6997(9) 0.0337(8) Uani 0.121(4) 1 d D U P A 2
F5_18 F 0.4639(11) 0.0378(11) 0.6005(10) 0.036(4) Uani 0.121(4) 1 d D U P A 2
F6_18 F 0.5004(19) -0.052(2) 0.656(2) 0.0369(7) Uani 0.121(4) 1 d D U P A 2
C4_18 C 0.3494(11) -0.1579(10) 0.6586(9) 0.031(4) Uani 0.121(4) 1 d D U P A 2
F7_18 F 0.3605(12) -0.1381(12) 0.7224(8) 0.037(4) Uani 0.121(4) 1 d D U P A 2
F8_18 F 0.396(2) -0.202(2) 0.641(2) 0.0319(7) Uani 0.121(4) 1 d D U P A 2
F9_18 F 0.2737(12) -0.1987(15) 0.6485(13) 0.031(6) Uani 0.121(4) 1 d D U P A 2
O1_19 O 0.29860(15) 0.45198(14) 0.87883(13) 0.0163(5) Uani 1 1 d D U . . .
C1_19 C 0.32729(19) 0.38846(19) 0.88421(16) 0.0144(7) Uani 1 1 d D U . . .
C2_19 C 0.3062(2) 0.3535(2) 0.95222(18) 0.0246(8) Uani 1 1 d D U . . .
F1_19 F 0.32151(18) 0.40904(15) 0.99913(12) 0.0363(6) Uani 1 1 d D U . . .
F2_19 F 0.22857(15) 0.31534(16) 0.95307(14) 0.0354(6) Uani 1 1 d D U . . .
F3_19 F 0.34667(16) 0.30035(15) 0.96728(13) 0.0337(6) Uani 1 1 d D U . . .
C3_19 C 0.2892(2) 0.3245(2) 0.82955(19) 0.0260(8) Uani 1 1 d D U . . .
F4_19 F 0.29411(16) 0.25247(14) 0.84334(14) 0.0349(6) Uani 1 1 d D U . . .
F5_19 F 0.32468(17) 0.34251(16) 0.77203(12) 0.0362(6) Uani 1 1 d D U . . .
F6_19 F 0.21269(14) 0.31967(16) 0.81981(14) 0.0364(6) Uani 1 1 d D U . . .
C4_19 C 0.4194(2) 0.4123(2) 0.87775(19) 0.0209(8) Uani 1 1 d D U . . .
F7_19 F 0.44709(14) 0.34887(14) 0.86517(14) 0.0343(6) Uani 1 1 d D U . . .
F8_19 F 0.44162(14) 0.46175(15) 0.82885(13) 0.0325(6) Uani 1 1 d D U . . .
F9_19 F 0.45669(14) 0.44915(15) 0.93167(13) 0.0313(6) Uani 1 1 d D U . . .
O1_20 O 0.28800(15) 0.50965(15) 0.75486(11) 0.0166(5) Uani 1 1 d D U . . .
C1_20 C 0.2982(2) 0.5343(2) 0.69272(16) 0.0163(7) Uani 1 1 d D U . . .
C2_20 C 0.2787(3) 0.4602(2) 0.64585(19) 0.0314(9) Uani 1 1 d D U . . .
F1_20 F 0.21467(18) 0.40587(16) 0.66505(13) 0.0416(7) Uani 1 1 d D U . . .
F2_20 F 0.3376(2) 0.42646(19) 0.64483(14) 0.0499(8) Uani 1 1 d D U . . .
F3_20 F 0.2628(2) 0.47674(17) 0.58378(11) 0.0439(7) Uani 1 1 d D U . . .
C3_20 C 0.3859(2) 0.5828(3) 0.68251(19) 0.0319(9) Uani 1 1 d D U . . .
F4_20 F 0.40337(17) 0.5878(2) 0.61941(13) 0.0556(9) Uani 1 1 d D U . . .
F5_20 F 0.39923(16) 0.65790(16) 0.70742(13) 0.0426(7) Uani 1 1 d D U . . .
F6_20 F 0.43580(15) 0.55195(19) 0.71379(14) 0.0430(7) Uani 1 1 d D U . . .
C4_20 C 0.2417(2) 0.5866(2) 0.67554(18) 0.0262(8) Uani 1 1 d D U . . .
F7_20 F 0.26195(17) 0.62749(16) 0.62264(12) 0.0365(6) Uani 1 1 d D U . . .
F8_20 F 0.24054(18) 0.63688(15) 0.72588(12) 0.0370(6) Uani 1 1 d D U . . .
F9_20 F 0.16708(14) 0.54033(18) 0.66556(14) 0.0402(7) Uani 1 1 d D U . . .
O1_22 O 0.20357(15) 0.06372(14) 0.15241(13) 0.0192(5) Uani 1 1 d D U . . .
C1_22 C 0.18214(19) 0.1169(2) 0.11462(17) 0.0161(7) Uani 1 1 d D U . . .
C2_22 C 0.0905(2) 0.1014(2) 0.1130(2) 0.0245(8) Uani 1 1 d D U . . .
F1_22 F 0.06114(15) 0.08265(19) 0.17084(13) 0.0426(7) Uani 1 1 d D U . . .
F2_22 F 0.06928(15) 0.16657(15) 0.09527(17) 0.0451(7) Uani 1 1 d D U . . .
F3_22 F 0.05554(14) 0.04361(13) 0.06978(12) 0.0293(5) Uani 1 1 d D U . . .
C3_22 C 0.2228(2) 0.2008(2) 0.1467(2) 0.0285(9) Uani 1 1 d D U . . .
F4_22 F 0.29631(14) 0.20729(14) 0.16745(14) 0.0337(6) Uani 1 1 d D U . . .
F5_22 F 0.18311(16) 0.21509(15) 0.19876(15) 0.0409(6) Uani 1 1 d D U . . .
F6_22 F 0.22425(17) 0.25948(14) 0.10530(16) 0.0449(7) Uani 1 1 d D U . . .
C4_22 C 0.2128(2) 0.1141(2) 0.04422(19) 0.0293(8) Uani 1 1 d D U . . .
F7_22 F 0.17871(17) 0.15109(17) 0.00161(13) 0.0430(7) Uani 1 1 d D U . . .
F8_22 F 0.19795(16) 0.03840(15) 0.02280(12) 0.0353(6) Uani 1 1 d D U . . .
F9_22 F 0.29124(15) 0.14603(18) 0.04317(13) 0.0407(6) Uani 1 1 d D U . . .

loop_
_atom_site_aniso_label
_atom_site_aniso_U_11
_atom_site_aniso_U_22
_atom_site_aniso_U_33
_atom_site_aniso_U_23
_atom_site_aniso_U_13
_atom_site_aniso_U_12
O1_25 0.0107(11) 0.0122(11) 0.0166(12) -0.0032(9) -0.0001(9) -0.0022(9)
C1_25 0.0143(16) 0.0098(15) 0.0169(16) -0.0014(12) -0.0034(12) -0.0019(12)
C2_25 0.0156(17) 0.0161(17) 0.0258(18) -0.0006(14) -0.0043(14) -0.0027(13)
F1_25 0.0224(12) 0.0352(14) 0.0488(16) 0.0055(11) -0.0072(11) 0.0089(10)
F2_25 0.0185(12) 0.0272(13) 0.0480(15) -0.0104(11) -0.0056(11) -0.0097(10)
F3_25 0.0176(12) 0.0394(14) 0.0316(13) 0.0007(11) 0.0038(10) 0.0008(10)
C3_25 0.0245(18) 0.0094(15) 0.0259(18) 0.0016(13) 0.0003(14) 0.0001(13)
F4_25 0.0243(12) 0.0208(12) 0.0631(18) 0.0047(11) 0.0019(11) 0.0076(10)
F5_25 0.0411(14) 0.0224(12) 0.0327(13) 0.0093(10) 0.0073(11) 0.0078(10)
F6_25 0.0432(15) 0.0182(11) 0.0438(15) -0.0114(10) 0.0006(12) 0.0023(10)
C4_25 0.0208(17) 0.0200(17) 0.0177(17) -0.0017(13) -0.0018(13) -0.0024(13)
F7_25 0.0295(13) 0.0438(15) 0.0265(13) -0.0044(11) 0.0098(10) 0.0018(11)
F8_25 0.0479(16) 0.0405(15) 0.0194(11) -0.0068(10) -0.0086(11) -0.0105(12)
F9_25 0.0575(17) 0.0270(12) 0.0228(12) 0.0059(10) 0.0038(11) 0.0055(11)
O1_24 0.0287(14) 0.0166(12) 0.0104(11) 0.0014(9) -0.0007(10) 0.0021(10)
C1_24 0.0275(18) 0.0158(16) 0.0102(15) 0.0026(12) -0.0002(13) 0.0035(13)
C2_24 0.036(2) 0.0217(18) 0.0253(19) 0.0032(14) 0.0008(16) 0.0116(16)
F1_24 0.0617(18) 0.0168(12) 0.0498(17) -0.0031(11) 0.0127(14) 0.0095(11)
F2_24 0.0445(15) 0.0417(15) 0.0273(13) -0.0002(11) 0.0132(11) 0.0197(12)
F3_24 0.0334(14) 0.0581(17) 0.0332(13) 0.0114(12) 0.0013(11) 0.0256(12)
C3_24 0.056(3) 0.0173(18) 0.0234(19) 0.0046(14) 0.0159(17) 0.0081(17)
F4_24 0.084(2) 0.0191(13) 0.0360(15) 0.0045(11) 0.0204(14) 0.0141(13)
F5_24 0.0436(16) 0.0336(14) 0.0444(16) -0.0018(12) 0.0155(12) -0.0134(12)
F6_24 0.098(2) 0.0319(14) 0.0246(13) 0.0140(11) 0.0253(14) 0.0216(15)
C4_24 0.034(2) 0.052(3) 0.0230(19) 0.0015(17) -0.0076(16) 0.0184(18)
F7_24 0.064(2) 0.082(2) 0.0306(15) 0.0114(14) -0.0010(13) 0.0509(18)
F8_24 0.0511(17) 0.069(2) 0.0157(12) -0.0055(11) -0.0089(11) 0.0221(14)
F9_24 0.0275(14) 0.069(2) 0.0319(14) -0.0089(13) -0.0062(11) -0.0045(12)
O1_23 0.0165(12) 0.0331(15) 0.0081(11) 0.0017(10) 0.0003(9) 0.0054(10)
C1_23 0.0174(17) 0.0290(18) 0.0075(15) 0.0020(13) 0.0011(12) 0.0045(13)
C2_23 0.028(2) 0.048(2) 0.0188(18) 0.0139(16) 0.0024(15) 0.0135(17)
F1_23 0.0549(18) 0.0517(17) 0.0358(15) 0.0173(12) -0.0004(12) 0.0250(14)
F2_23 0.0487(17) 0.087(2) 0.0202(12) 0.0200(13) 0.0056(11) 0.0233(15)
F3_23 0.0233(12) 0.0689(19) 0.0269(13) 0.0043(12) -0.0047(10) 0.0131(12)
C3_23 0.029(2) 0.035(2) 0.0240(19) -0.0037(15) 0.0033(15) 0.0054(16)
F4_23 0.0445(15) 0.0384(14) 0.0340(14) -0.0027(11) 0.0036(11) 0.0214(12)
F5_23 0.0338(14) 0.0344(14) 0.0366(14) -0.0059(11) 0.0058(11) -0.0036(10)
F6_23 0.0516(17) 0.0520(17) 0.0238(12) -0.0118(11) 0.0035(11) 0.0101(13)
C4_23 0.0231(19) 0.043(2) 0.0194(18) 0.0076(16) 0.0067(14) 0.0035(16)
F7_23 0.0164(12) 0.0570(17) 0.0377(14) 0.0017(12) -0.0012(10) 0.0087(11)
F8_23 0.0279(13) 0.073(2) 0.0271(13) 0.0022(13) 0.0156(11) 0.0066(13)
F9_23 0.0339(15) 0.0374(15) 0.066(2) 0.0151(13) 0.0141(13) -0.0039(11)
O1_21 0.0102(11) 0.0219(13) 0.0147(11) -0.0042(9) -0.0008(9) 0.0061(9)
C1_21 0.0134(15) 0.0140(15) 0.0162(16) -0.0019(12) 0.0009(12) 0.0052(12)
C2_21 0.0206(17) 0.0257(18) 0.0231(18) -0.0016(14) 0.0051(14) 0.0130(14)
F1_21 0.0561(17) 0.0195(12) 0.0388(14) -0.0106(10) 0.0087(12) 0.0087(11)
F2_21 0.0283(13) 0.0475(16) 0.0387(14) -0.0047(12) 0.0124(11) 0.0190(11)
F3_21 0.0369(14) 0.0564(16) 0.0162(11) -0.0015(10) 0.0016(9) 0.0253(12)
C3_21 0.0229(19) 0.0204(18) 0.051(2) -0.0060(16) 0.0091(17) 0.0021(15)
F4_21 0.0348(14) 0.0174(12) 0.0658(18) -0.0159(11) 0.0087(13) 0.0004(10)
F5_21 0.0491(17) 0.0271(13) 0.0535(17) 0.0202(12) 0.0205(13) 0.0087(12)
F6_21 0.0147(12) 0.0416(16) 0.076(2) -0.0139(14) 0.0047(12) -0.0040(11)
C4_21 0.030(2) 0.041(2) 0.0266(19) 0.0012(16) -0.0051(15) 0.0213(17)
F7_21 0.0320(14) 0.0645(18) 0.0228(12) -0.0131(11) -0.0104(10) 0.0174(12)
F8_21 0.0492(17) 0.082(2) 0.0366(15) 0.0086(14) -0.0012(12) 0.0500(16)
F9_21 0.0550(16) 0.0313(13) 0.0322(13) 0.0139(10) 0.0089(12) 0.0160(12)
Al1 0.0099(5) 0.0092(5) 0.0093(4) -0.0019(4) 0.0010(4) 0.0007(4)
Al2 0.0062(5) 0.0092(5) 0.0085(4) 0.0013(4) -0.0001(3) 0.0011(3)
Al3 0.0085(5) 0.0103(5) 0.0083(4) 0.0005(4) -0.0003(4) 0.0015(4)
Al4 0.0069(5) 0.0097(5) 0.0088(4) 0.0016(4) -0.0009(4) 0.0011(3)
N1 0.038(2) 0.044(2) 0.060(3) 0.025(2) -0.002(2) 0.0081(19)
N2 0.0222(18) 0.0261(18) 0.050(2) 0.0022(16) -0.0050(16) 0.0064(14)
N3 0.045(2) 0.026(2) 0.063(3) 0.0048(19) 0.013(2) 0.0083(17)
N4 0.0234(17) 0.0258(18) 0.048(2) 0.0021(16) -0.0052(16) 0.0128(14)
N5 0.050(2) 0.036(2) 0.042(2) 0.0041(17) 0.0140(19) 0.0262(19)
N6 0.037(2) 0.0251(18) 0.041(2) -0.0053(15) -0.0028(17) 0.0156(16)
N8 0.0290(19) 0.042(2) 0.037(2) -0.0125(17) -0.0033(16) 0.0153(16)
N7 0.0261(19) 0.031(2) 0.045(2) 0.0111(16) 0.0057(16) 0.0065(15)
O1_1 0.0136(19) 0.0104(12) 0.005(3) 0.0001(16) 0.0017(17) 0.0005(13)
C1_1 0.021(3) 0.013(3) 0.012(2) 0.0027(18) -0.0028(19) -0.002(2)
C2_1 0.018(3) 0.029(3) 0.035(3) 0.001(2) 0.001(2) 0.003(2)
F1_1 0.017(2) 0.035(4) 0.049(3) 0.006(3) -0.0071(18) 0.009(2)
F2_1 0.0264(19) 0.054(3) 0.036(2) 0.0045(17) 0.0068(15) 0.0036(18)
F3_1 0.036(2) 0.0292(19) 0.064(3) -0.0080(19) -0.0034(19) 0.0200(16)
C3_1 0.031(3) 0.030(3) 0.016(3) -0.002(2) -0.002(2) -0.011(2)
F4_1 0.063(3) 0.0257(18) 0.028(2) 0.0097(14) -0.0204(19) -0.0060(17)
F5_1 0.029(2) 0.096(5) 0.0205(19) 0.008(2) 0.0085(15) -0.011(2)
F6_1 0.0443(15) 0.033(3) 0.019(2) -0.003(2) -0.0121(12) -0.0038(16)
C4_1 0.027(3) 0.016(3) 0.031(3) -0.001(2) -0.007(2) -0.001(2)
F7_1 0.041(2) 0.031(2) 0.061(3) -0.022(2) -0.002(2) 0.0161(17)
F8_1 0.047(3) 0.0189(18) 0.037(2) 0.0083(14) -0.0119(18) 0.0035(17)
F9_1 0.032(3) 0.015(2) 0.044(4) -0.004(2) -0.013(2) -0.005(2)
O1_2 0.0136(19) 0.0104(12) 0.005(3) 0.0001(16) 0.0017(17) 0.0005(13)
C1_2 0.009(4) 0.013(5) 0.016(5) -0.004(3) -0.002(3) 0.001(3)
C2_2 0.017(5) 0.025(5) 0.041(6) -0.004(4) 0.003(4) 0.005(4)
F1_2 0.031(5) 0.063(8) 0.044(5) -0.013(4) 0.013(4) 0.015(5)
F2_2 0.013(5) 0.025(7) 0.055(7) 0.003(5) -0.005(4) 0.006(4)
F3_2 0.027(4) 0.021(3) 0.061(6) -0.004(3) -0.005(4) 0.012(3)
C3_2 0.034(5) 0.012(5) 0.013(4) -0.007(3) 0.000(3) 0.000(4)
F4_2 0.053(6) 0.019(3) 0.014(4) 0.000(3) 0.006(3) -0.009(3)
F5_2 0.038(4) 0.028(4) 0.032(4) -0.016(3) 0.013(3) 0.007(3)
F6_2 0.0443(15) 0.033(3) 0.019(2) -0.003(2) -0.0121(12) -0.0038(16)
C4_2 0.031(6) 0.012(5) 0.025(5) 0.004(4) -0.013(4) -0.003(4)
F7_2 0.040(4) 0.011(4) 0.071(7) -0.007(4) -0.034(4) 0.007(3)
F8_2 0.053(6) 0.030(5) 0.027(4) 0.003(3) -0.007(4) -0.014(4)
F9_2 0.026(6) 0.007(4) 0.024(5) -0.007(4) -0.013(4) 0.002(4)
O1_4 0.0119(12) 0.0179(13) 0.0259(16) -0.0090(11) -0.0031(11) -0.0006(10)
C1_4 0.014(4) 0.009(4) 0.019(4) -0.001(3) -0.005(3) 0.000(3)
C2_4 0.020(4) 0.025(4) 0.019(4) -0.005(3) -0.008(3) 0.001(3)
F1_4 0.059(4) 0.042(3) 0.029(3) 0.005(2) -0.014(3) 0.012(3)
F2_4 0.047(5) 0.030(4) 0.044(7) -0.026(4) -0.015(4) 0.004(3)
F3_4 0.021(2) 0.053(4) 0.019(2) -0.012(2) 0.0025(18) -0.007(2)
C3_4 0.026(4) 0.017(4) 0.044(4) 0.011(3) -0.015(3) 0.003(3)
F4_4 0.081(6) 0.036(3) 0.045(3) 0.020(2) -0.021(3) 0.018(3)
F5_4 0.030(3) 0.024(3) 0.081(5) 0.001(3) -0.012(3) 0.015(2)
F6_4 0.038(5) 0.011(3) 0.082(7) 0.011(3) -0.010(4) 0.001(3)
C4_4 0.016(4) 0.017(4) 0.039(4) 0.001(3) -0.003(3) -0.003(3)
F7_4 0.023(3) 0.058(4) 0.044(3) 0.017(3) 0.008(2) 0.004(3)
F8_4 0.0151(17) 0.023(2) 0.065(4) -0.008(3) -0.010(3) -0.0048(18)
F9_4 0.014(2) 0.025(2) 0.058(4) 0.002(2) -0.005(2) 0.0053(17)
O1_3 0.0119(12) 0.0179(13) 0.0259(16) -0.0090(11) -0.0031(11) -0.0006(10)
C1_3 0.011(4) 0.014(4) 0.023(4) -0.002(3) -0.003(3) -0.001(3)
C2_3 0.033(5) 0.034(5) 0.023(4) -0.012(3) 0.006(3) -0.007(4)
F1_3 0.084(6) 0.040(3) 0.039(3) 0.011(3) 0.013(4) -0.006(3)
F2_3 0.029(3) 0.048(4) 0.053(4) -0.028(3) 0.012(2) -0.006(3)
F3_3 0.047(6) 0.044(5) 0.022(4) -0.004(3) -0.006(4) -0.006(4)
C3_3 0.034(5) 0.023(5) 0.042(5) 0.009(3) -0.007(3) 0.004(3)
F4_3 0.035(3) 0.043(4) 0.072(5) 0.010(3) -0.019(3) 0.017(3)
F5_3 0.043(6) 0.015(3) 0.066(5) 0.005(3) 0.000(4) 0.004(3)
F6_3 0.062(5) 0.067(4) 0.037(3) 0.024(3) 0.001(3) 0.004(3)
C4_3 0.014(4) 0.021(4) 0.048(5) -0.011(3) -0.007(3) -0.001(3)
F7_3 0.014(2) 0.053(4) 0.066(4) -0.026(4) 0.005(2) 0.000(3)
F8_3 0.0151(17) 0.023(2) 0.065(4) -0.008(3) -0.010(3) -0.0048(18)
F9_3 0.042(4) 0.034(3) 0.079(5) 0.002(3) -0.031(3) 0.011(3)
O1_5 0.0083(11) 0.0125(11) 0.0174(17) 0.0000(11) 0.0021(10) 0.0017(9)
C1_5 0.010(2) 0.015(2) 0.015(2) 0.0016(15) 0.0018(15) 0.0038(15)
C2_5 0.023(2) 0.028(2) 0.027(2) 0.0082(18) 0.0105(17) 0.0120(18)
F1_5 0.0236(19) 0.0143(14) 0.044(2) 0.0109(15) 0.0039(17) 0.0029(12)
F2_5 0.039(3) 0.057(3) 0.023(3) 0.018(2) 0.0046(19) 0.025(2)
F3_5 0.034(2) 0.045(3) 0.052(3) 0.024(2) 0.0269(19) 0.0168(18)
C3_5 0.012(2) 0.021(2) 0.042(3) -0.0051(18) 0.0102(17) 0.0063(16)
F4_5 0.0353(19) 0.049(2) 0.0414(19) -0.0231(18) 0.0015(14) 0.0221(16)
F5_5 0.0345(15) 0.0171(12) 0.087(3) 0.0152(14) 0.0233(18) 0.0137(10)
F6_5 0.0203(16) 0.0305(18) 0.057(3) -0.0011(19) 0.0176(16) 0.0141(13)
C4_5 0.013(2) 0.032(2) 0.029(2) 0.0031(18) -0.0010(16) 0.0082(17)
F7_5 0.0086(15) 0.044(3) 0.051(3) 0.000(2) -0.0018(14) -0.0004(14)
F8_5 0.0272(18) 0.044(3) 0.0334(18) 0.0172(16) -0.0042(14) 0.0125(19)
F9_5 0.0293(14) 0.0444(19) 0.0379(14) -0.0184(12) -0.0045(11) 0.0016(12)
O1_6 0.0083(11) 0.0125(11) 0.0174(17) 0.0000(11) 0.0021(10) 0.0017(9)
C1_6 0.013(5) 0.017(5) 0.026(5) -0.001(4) 0.008(4) 0.001(4)
C2_6 0.025(6) 0.038(6) 0.030(5) 0.002(4) 0.012(4) 0.012(4)
F1_6 0.030(8) 0.056(10) 0.014(9) 0.002(7) 0.013(6) 0.020(7)
F2_6 0.019(5) 0.057(9) 0.024(7) 0.017(6) 0.011(4) 0.017(5)
F3_6 0.0353(19) 0.049(2) 0.0414(19) -0.0231(18) 0.0015(14) 0.0221(16)
C3_6 0.022(5) 0.027(5) 0.055(7) 0.016(4) 0.013(5) 0.012(4)
F4_6 0.060(11) 0.032(9) 0.060(6) 0.016(5) 0.005(5) 0.027(8)
F5_6 0.0345(15) 0.0171(12) 0.087(3) 0.0152(14) 0.0233(18) 0.0137(10)
F6_6 0.029(6) 0.047(9) 0.091(11) 0.014(9) 0.028(7) 0.012(6)
C4_6 0.018(6) 0.025(5) 0.045(5) -0.004(4) -0.002(4) -0.001(4)
F7_6 0.0293(14) 0.0444(19) 0.0379(14) -0.0184(12) -0.0045(11) 0.0016(12)
F8_6 0.019(5) 0.043(11) 0.074(12) -0.003(8) -0.003(5) -0.004(5)
F9_6 0.029(7) 0.021(5) 0.047(8) -0.020(5) -0.012(6) 0.001(5)
O1_7 0.0121(13) 0.0177(13) 0.0118(14) -0.0005(11) 0.0020(11) 0.0066(10)
C1_7 0.0108(15) 0.0169(15) 0.0139(15) -0.0021(12) 0.0018(12) 0.0049(12)
C2_7 0.018(2) 0.017(2) 0.031(2) -0.0044(16) 0.0027(17) 0.0067(16)
F1_7 0.0211(18) 0.026(2) 0.041(2) -0.0130(18) -0.0014(18) 0.0004(14)
F2_7 0.0439(19) 0.0183(13) 0.0387(16) 0.0103(11) 0.0076(13) 0.0105(12)
F3_7 0.0194(13) 0.0245(13) 0.0471(18) -0.0128(13) 0.0046(12) 0.0136(10)
C3_7 0.014(2) 0.022(2) 0.021(2) -0.0039(15) 0.0024(16) 0.0040(16)
F4_7 0.0224(14) 0.0359(16) 0.0264(15) -0.0007(12) -0.0082(12) 0.0109(12)
F5_7 0.0163(13) 0.0375(16) 0.0422(17) -0.0043(12) 0.0138(11) -0.0001(11)
F6_7 0.0199(15) 0.0177(13) 0.0414(19) -0.0069(12) 0.0036(13) -0.0017(11)
C4_7 0.028(2) 0.029(2) 0.019(2) 0.0004(17) 0.0056(18) 0.0114(18)
F7_7 0.0436(19) 0.0537(19) 0.0151(13) -0.0019(12) 0.0137(12) 0.0183(15)
F8_7 0.058(2) 0.0288(15) 0.0270(15) 0.0169(12) 0.0090(15) 0.0134(14)
F9_7 0.0354(16) 0.0549(19) 0.0167(13) 0.0004(12) -0.0060(11) 0.0190(13)
O1_8 0.0121(13) 0.0177(13) 0.0118(14) -0.0005(11) 0.0020(11) 0.0066(10)
C1_8 0.0108(15) 0.0169(15) 0.0139(15) -0.0021(12) 0.0018(12) 0.0049(12)
C2_8 0.013(6) 0.015(5) 0.033(7) -0.003(4) 0.010(4) 0.005(4)
F1_8 0.019(8) 0.022(9) 0.035(7) -0.011(6) 0.009(6) 0.001(6)
F2_8 0.0194(13) 0.0245(13) 0.0471(18) -0.0128(13) 0.0046(12) 0.0136(10)
F3_8 0.011(6) 0.020(6) 0.033(6) 0.005(5) 0.005(5) -0.001(5)
C3_8 0.021(6) 0.024(6) 0.030(6) -0.009(4) -0.009(4) 0.013(4)
F4_8 0.011(7) 0.022(5) 0.028(8) -0.014(5) -0.008(6) 0.006(5)
F5_8 0.028(7) 0.034(7) 0.027(5) -0.006(5) -0.014(5) 0.009(5)
F6_8 0.015(5) 0.016(6) 0.030(8) -0.011(6) -0.013(5) 0.007(5)
C4_8 0.019(6) 0.029(6) 0.027(5) -0.002(4) 0.007(4) 0.009(5)
F7_8 0.013(6) 0.026(5) 0.020(6) 0.004(4) 0.011(5) 0.010(4)
F8_8 0.013(6) 0.028(6) 0.029(7) -0.003(5) 0.011(5) 0.008(5)
F9_8 0.020(6) 0.053(9) 0.017(6) -0.010(5) 0.006(5) 0.016(5)
O1_9 0.0159(18) 0.0138(12) 0.0106(11) -0.0012(9) 0.0015(11) 0.0059(13)
C1_9 0.0165(18) 0.0163(15) 0.0092(14) -0.0009(11) 0.0018(12) 0.0058(13)
C2_9 0.0178(19) 0.029(2) 0.0082(17) 0.0005(14) -0.0005(14) 0.0077(15)
F1_9 0.0184(12) 0.0377(14) 0.0217(14) 0.0027(11) 0.0005(10) -0.0013(10)
F2_9 0.0272(14) 0.0410(15) 0.0196(13) -0.0017(11) 0.0001(10) 0.0223(12)
F3_9 0.0255(14) 0.0486(17) 0.0128(12) -0.0014(11) -0.0063(10) 0.0114(12)
C3_9 0.035(2) 0.016(2) 0.020(2) 0.0031(16) 0.0018(18) 0.0004(17)
F4_9 0.054(2) 0.0170(12) 0.021(2) 0.0011(13) 0.0048(14) 0.0114(13)
F5_9 0.063(2) 0.0272(14) 0.0192(13) 0.0105(11) 0.0051(13) 0.0157(14)
F6_9 0.0329(16) 0.0284(15) 0.0358(18) 0.0070(13) 0.0098(14) -0.0083(12)
C4_9 0.024(2) 0.024(2) 0.0136(18) -0.0005(15) 0.0039(15) 0.0078(16)
F7_9 0.0367(16) 0.0206(13) 0.0177(13) -0.0061(10) 0.0017(12) 0.0056(11)
F8_9 0.0396(16) 0.0395(16) 0.0118(12) 0.0026(10) 0.0081(10) 0.0131(12)
F9_9 0.0229(14) 0.0436(17) 0.0242(16) -0.0030(13) 0.0047(12) 0.0173(12)
O1_10 0.0159(18) 0.0138(12) 0.0106(11) -0.0012(9) 0.0015(11) 0.0059(13)
C1_10 0.0165(18) 0.0163(15) 0.0092(14) -0.0009(11) 0.0018(12) 0.0058(13)
C2_10 0.018(5) 0.042(6) 0.021(6) 0.013(4) -0.004(4) 0.004(4)
F1_10 0.0184(12) 0.0377(14) 0.0217(14) 0.0027(11) 0.0005(10) -0.0013(10)
F2_10 0.029(8) 0.105(12) 0.020(5) 0.002(5) -0.011(5) 0.029(8)
F3_10 0.052(9) 0.063(7) 0.027(8) 0.017(6) -0.008(7) 0.031(7)
C3_10 0.032(6) 0.019(5) 0.027(6) 0.001(4) 0.006(5) 0.003(4)
F4_10 0.026(5) 0.028(7) 0.016(6) 0.006(5) 0.014(4) -0.006(4)
F5_10 0.054(2) 0.0170(12) 0.021(2) 0.0011(13) 0.0048(14) 0.0114(13)
F6_10 0.047(9) 0.043(9) 0.028(6) 0.014(5) 0.008(5) 0.011(7)
C4_10 0.012(4) 0.026(4) 0.013(5) 0.003(3) 0.006(3) 0.011(3)
F7_10 0.012(4) 0.026(4) 0.013(5) 0.003(3) 0.006(3) 0.011(3)
F8_10 0.015(6) 0.043(8) 0.013(5) 0.005(5) 0.010(5) 0.008(5)
F9_10 0.023(6) 0.021(5) 0.032(8) 0.000(4) 0.005(6) 0.009(4)
O1_11 0.0166(14) 0.0112(11) 0.0192(15) 0.0055(9) -0.0018(11) 0.0016(9)
C1_11 0.0159(18) 0.0078(15) 0.0206(17) 0.0022(12) -0.0029(13) 0.0040(12)
C2_11 0.029(3) 0.018(2) 0.067(4) 0.016(2) -0.022(2) 0.000(2)
F1_11 0.078(3) 0.0401(19) 0.0559(19) 0.0045(15) -0.051(2) 0.011(2)
F2_11 0.0151(14) 0.047(2) 0.156(5) 0.051(3) -0.001(2) 0.0110(13)
F3_11 0.035(2) 0.0222(13) 0.068(3) 0.0204(16) -0.0078(16) 0.0132(13)
C3_11 0.063(3) 0.016(2) 0.023(2) 0.0001(17) -0.002(2) 0.013(2)
F4_11 0.120(4) 0.046(2) 0.041(2) 0.0119(17) 0.038(2) 0.055(2)
F5_11 0.091(3) 0.0118(13) 0.035(2) -0.0042(14) -0.018(2) -0.0003(14)
F6_11 0.083(3) 0.0264(16) 0.0372(17) -0.0070(13) -0.0346(18) 0.0102(16)
C4_11 0.034(3) 0.021(2) 0.050(3) 0.023(2) 0.019(2) 0.007(2)
F7_11 0.092(3) 0.0402(18) 0.0276(16) 0.0160(13) 0.0280(17) 0.0404(19)
F8_11 0.0163(15) 0.0215(16) 0.117(3) 0.0128(18) 0.0091(18) 0.0031(12)
F9_11 0.078(3) 0.0380(19) 0.075(3) 0.0405(19) 0.052(2) 0.0340(19)
O1_12 0.0166(14) 0.0112(11) 0.0192(15) 0.0055(9) -0.0018(11) 0.0016(9)
C1_12 0.0159(18) 0.0078(15) 0.0206(17) 0.0022(12) -0.0029(13) 0.0040(12)
C2_12 0.023(6) 0.021(6) 0.049(5) 0.011(4) -0.023(4) -0.006(4)
F1_12 0.078(3) 0.0401(19) 0.0559(19) 0.0045(15) -0.051(2) 0.011(2)
F2_12 0.035(2) 0.0222(13) 0.068(3) 0.0204(16) -0.0078(16) 0.0132(13)
F3_12 0.0151(14) 0.047(2) 0.156(5) 0.051(3) -0.001(2) 0.0110(13)
C3_12 0.073(8) 0.072(9) 0.045(7) -0.031(6) 0.002(6) 0.032(7)
F4_12 0.093(11) 0.058(11) 0.050(7) -0.031(7) -0.015(7) 0.007(9)
F5_12 0.082(9) 0.120(12) 0.049(9) -0.028(8) 0.020(7) 0.034(8)
F6_12 0.139(15) 0.089(9) 0.062(10) -0.037(7) 0.006(9) 0.067(9)
C4_12 0.028(5) 0.019(5) 0.039(6) 0.011(4) -0.004(4) -0.005(4)
F7_12 0.083(3) 0.0264(16) 0.0372(17) -0.0070(13) -0.0346(18) 0.0102(16)
F8_12 0.091(3) 0.0118(13) 0.035(2) -0.0042(14) -0.018(2) -0.0003(14)
F9_12 0.026(8) 0.094(12) 0.050(6) 0.007(6) 0.001(5) 0.007(8)
O1_13 0.0123(16) 0.0132(13) 0.0121(16) -0.0038(11) -0.0026(11) 0.0022(12)
C1_13 0.0139(16) 0.0168(17) 0.0219(17) -0.0039(13) -0.0039(13) 0.0001(13)
C2_13 0.036(3) 0.028(2) 0.027(2) -0.0092(18) -0.0171(19) 0.009(2)
F1_13 0.051(3) 0.0282(17) 0.0224(17) 0.0007(12) -0.0127(17) 0.0101(16)
F2_13 0.065(2) 0.0351(16) 0.0171(13) -0.0074(12) 0.0016(13) 0.0198(15)
F3_13 0.044(2) 0.0427(18) 0.049(2) -0.0097(15) -0.0345(16) 0.0092(15)
C3_13 0.019(2) 0.016(2) 0.027(3) -0.0043(17) 0.0005(18) -0.0011(16)
F4_13 0.0245(16) 0.0151(15) 0.050(3) -0.0009(16) 0.0039(17) 0.0046(12)
F5_13 0.0229(19) 0.019(2) 0.056(3) -0.013(2) -0.0098(17) -0.0038(15)
F6_13 0.053(3) 0.025(2) 0.035(2) 0.0020(18) 0.0134(19) 0.0017(19)
C4_13 0.016(2) 0.026(2) 0.047(3) -0.009(2) -0.0016(19) 0.0027(18)
F7_13 0.0155(14) 0.0429(19) 0.080(3) -0.0194(18) 0.0060(16) -0.0020(12)
F8_13 0.0344(17) 0.0421(18) 0.0383(16) -0.0100(13) 0.0170(13) 0.0065(13)
F9_13 0.033(3) 0.028(2) 0.074(4) -0.0117(19) -0.005(3) 0.0163(17)
O1_14 0.0123(16) 0.0132(13) 0.0121(16) -0.0038(11) -0.0026(11) 0.0022(12)
C1_14 0.0139(16) 0.0168(17) 0.0219(17) -0.0039(13) -0.0039(13) 0.0001(13)
C2_14 0.020(6) 0.042(7) 0.023(5) 0.001(4) -0.006(4) -0.005(5)
F1_14 0.029(6) 0.097(12) 0.024(7) 0.003(7) 0.001(5) 0.008(6)
F2_14 0.044(2) 0.0427(18) 0.049(2) -0.0097(15) -0.0345(16) 0.0092(15)
F3_14 0.024(9) 0.042(6) 0.018(7) 0.003(5) -0.002(6) -0.004(5)
C3_14 0.017(5) 0.025(7) 0.059(7) -0.010(5) 0.007(4) 0.003(4)
F4_14 0.046(10) 0.053(10) 0.068(7) 0.004(7) 0.021(6) 0.010(7)
F5_14 0.019(9) 0.023(7) 0.018(8) 0.000(5) 0.000(6) 0.010(5)
F6_14 0.0155(14) 0.0429(19) 0.080(3) -0.0194(18) 0.0060(16) -0.0020(12)
C4_14 0.034(8) 0.022(5) 0.028(9) -0.003(4) -0.001(6) 0.002(5)
F7_14 0.038(11) 0.010(8) 0.034(8) -0.001(6) 0.000(7) 0.006(7)
F8_14 0.034(9) 0.013(9) 0.040(10) -0.001(6) -0.009(7) -0.003(6)
F9_14 0.042(9) 0.028(9) 0.044(11) -0.010(8) 0.000(8) 0.008(6)
O1_15 0.0225(19) 0.0109(13) 0.0163(18) 0.0019(11) -0.0034(12) 0.0058(11)
C1_15 0.0179(17) 0.0097(16) 0.0216(18) 0.0034(13) 0.0039(13) 0.0055(13)
C2_15 0.025(2) 0.0104(18) 0.041(2) 0.0024(16) 0.0092(17) 0.0030(15)
F1_15 0.0422(19) 0.0324(17) 0.0471(18) 0.0097(14) 0.0253(15) 0.0070(15)
F2_15 0.0178(13) 0.0272(14) 0.0566(19) -0.0039(13) -0.0061(12) 0.0008(11)
F3_15 0.045(2) 0.0107(14) 0.066(3) -0.0050(14) 0.0156(19) 0.0022(13)
C3_15 0.027(2) 0.019(2) 0.029(2) -0.0010(16) 0.0055(16) 0.0099(16)
F4_15 0.0459(16) 0.0225(13) 0.0240(13) -0.0061(10) -0.0042(11) 0.0105(12)
F5_15 0.054(2) 0.0394(18) 0.0429(18) 0.0008(14) 0.0107(15) 0.0389(16)
F6_15 0.0203(13) 0.0361(15) 0.0384(16) 0.0073(12) 0.0120(11) 0.0109(11)
C4_15 0.037(2) 0.021(2) 0.027(2) 0.0034(17) -0.0006(18) 0.0117(18)
F7_15 0.0275(14) 0.0492(18) 0.0407(19) 0.0073(15) -0.0120(14) 0.0161(12)
F8_15 0.067(2) 0.0386(17) 0.0171(13) 0.0034(11) -0.0036(14) 0.0262(17)
F9_15 0.072(2) 0.0270(16) 0.038(2) 0.0085(13) -0.0013(17) 0.0302(14)
O1_16 0.0225(19) 0.0109(13) 0.0163(18) 0.0019(11) -0.0034(12) 0.0058(11)
C1_16 0.0179(17) 0.0097(16) 0.0216(18) 0.0034(13) 0.0039(13) 0.0055(13)
C2_16 0.028(6) 0.042(8) 0.044(7) 0.028(5) 0.017(5) 0.014(5)
F1_16 0.046(10) 0.053(8) 0.050(8) 0.027(6) 0.023(7) 0.020(7)
F2_16 0.036(9) 0.057(8) 0.065(10) 0.048(7) 0.023(8) 0.019(7)
F3_16 0.023(6) 0.035(9) 0.080(10) 0.032(8) 0.010(6) 0.010(6)
C3_16 0.049(7) 0.023(6) 0.033(6) -0.001(4) -0.003(5) 0.012(5)
F4_16 0.063(8) 0.034(10) 0.056(10) 0.000(8) 0.012(7) 0.022(7)
F5_16 0.0459(16) 0.0225(13) 0.0240(13) -0.0061(10) -0.0042(11) 0.0105(12)
F6_16 0.055(12) 0.021(6) 0.042(11) -0.002(6) -0.002(8) 0.011(6)
C4_16 0.035(5) 0.026(6) 0.037(6) 0.002(4) -0.005(4) 0.017(4)
F7_16 0.0275(14) 0.0492(18) 0.0407(19) 0.0073(15) -0.0120(14) 0.0161(12)
F8_16 0.072(2) 0.0270(16) 0.038(2) 0.0085(13) -0.0013(17) 0.0302(14)
F9_16 0.045(10) 0.051(10) 0.042(6) -0.008(5) -0.010(5) 0.021(8)
O1_17 0.0115(13) 0.0184(12) 0.0118(17) 0.0010(13) 0.0001(11) 0.0054(10)
C1_17 0.0096(15) 0.0177(16) 0.0195(16) -0.0011(12) 0.0013(12) 0.0039(12)
C2_17 0.023(2) 0.027(2) 0.032(2) 0.0041(17) 0.0091(17) 0.0072(17)
F1_17 0.0376(19) 0.058(2) 0.0160(14) -0.0015(15) 0.0047(12) 0.0197(17)
F2_17 0.0392(17) 0.0303(15) 0.050(2) 0.0111(13) 0.0271(15) 0.0060(13)
F3_17 0.0291(19) 0.045(2) 0.036(2) -0.0059(17) 0.0127(17) 0.0154(18)
C3_17 0.020(2) 0.032(2) 0.030(2) -0.0104(18) -0.0056(17) 0.0134(17)
F4_17 0.0331(14) 0.0246(17) 0.0439(19) -0.0166(13) -0.0139(15) 0.0116(14)
F5_17 0.0149(13) 0.0403(16) 0.0557(18) -0.0194(13) -0.0109(12) 0.0112(10)
F6_17 0.0407(17) 0.0463(18) 0.0261(14) -0.0038(12) -0.0130(12) 0.0231(14)
C4_17 0.021(2) 0.0186(19) 0.026(2) 0.0002(16) -0.0016(16) 0.0077(15)
F7_17 0.0295(12) 0.0269(13) 0.0448(18) 0.0000(12) 0.0000(12) 0.0174(10)
F8_17 0.0334(18) 0.0258(17) 0.040(2) 0.0127(15) 0.0149(15) 0.0088(13)
F9_17 0.0257(14) 0.0252(14) 0.0394(16) -0.0123(12) -0.0055(12) 0.0027(11)
O1_18 0.0115(13) 0.0184(12) 0.0118(17) 0.0010(13) 0.0001(11) 0.0054(10)
C1_18 0.0096(15) 0.0177(16) 0.0195(16) -0.0011(12) 0.0013(12) 0.0039(12)
C2_18 0.019(7) 0.042(8) 0.024(5) -0.008(5) -0.002(4) 0.008(6)
F1_18 0.020(7) 0.042(8) 0.057(10) -0.021(7) -0.010(6) 0.011(6)
F2_18 0.021(8) 0.049(14) 0.026(11) -0.012(9) -0.002(6) 0.010(8)
F3_18 0.040(12) 0.049(9) 0.032(9) -0.005(7) -0.009(7) 0.012(8)
C3_18 0.014(5) 0.024(6) 0.039(6) -0.012(4) -0.006(4) 0.001(4)
F4_18 0.0331(14) 0.0246(17) 0.0439(19) -0.0166(13) -0.0139(15) 0.0116(14)
F5_18 0.020(8) 0.033(7) 0.052(8) -0.002(6) 0.000(6) 0.002(6)
F6_18 0.0149(13) 0.0403(16) 0.0557(18) -0.0194(13) -0.0109(12) 0.0112(10)
C4_18 0.022(7) 0.032(6) 0.044(7) 0.006(5) 0.006(5) 0.014(5)
F7_18 0.039(10) 0.035(9) 0.044(6) 0.013(5) 0.006(5) 0.018(8)
F8_18 0.0295(12) 0.0269(13) 0.0448(18) 0.0000(12) 0.0000(12) 0.0174(10)
F9_18 0.022(6) 0.021(8) 0.057(13) 0.006(8) 0.006(6) 0.014(5)
O1_19 0.0157(12) 0.0114(11) 0.0237(13) 0.0056(9) 0.0013(10) 0.0064(9)
C1_19 0.0127(16) 0.0125(15) 0.0184(16) 0.0007(12) -0.0015(12) 0.0044(12)
C2_19 0.031(2) 0.0217(18) 0.0232(18) 0.0043(14) 0.0004(15) 0.0106(15)
F1_19 0.0581(17) 0.0348(14) 0.0206(12) -0.0006(10) 0.0019(11) 0.0207(12)
F2_19 0.0284(13) 0.0344(14) 0.0438(15) 0.0185(11) 0.0097(11) 0.0067(11)
F3_19 0.0427(15) 0.0303(13) 0.0355(14) 0.0119(10) -0.0012(11) 0.0219(11)
C3_19 0.0275(19) 0.0223(18) 0.0292(19) -0.0064(15) -0.0052(15) 0.0100(15)
F4_19 0.0389(15) 0.0185(11) 0.0475(16) -0.0077(10) -0.0072(12) 0.0100(10)
F5_19 0.0461(16) 0.0420(15) 0.0236(12) -0.0063(10) 0.0009(11) 0.0181(12)
F6_19 0.0220(12) 0.0341(14) 0.0515(16) -0.0159(12) -0.0130(11) 0.0077(10)
C4_19 0.0177(17) 0.0149(16) 0.0306(19) -0.0004(14) -0.0003(14) 0.0055(13)
F7_19 0.0219(12) 0.0260(12) 0.0593(17) -0.0045(11) -0.0019(11) 0.0146(10)
F8_19 0.0211(12) 0.0371(14) 0.0415(14) 0.0119(11) 0.0087(10) 0.0101(10)
F9_19 0.0200(12) 0.0292(13) 0.0422(14) -0.0071(10) -0.0131(10) 0.0049(10)
O1_20 0.0169(12) 0.0185(12) 0.0114(11) 0.0007(9) -0.0005(9) 0.0002(10)
C1_20 0.0162(16) 0.0207(17) 0.0110(15) 0.0038(12) 0.0017(12) 0.0028(13)
C2_20 0.043(2) 0.033(2) 0.0187(18) -0.0047(15) 0.0004(16) 0.0109(17)
F1_20 0.0554(17) 0.0294(13) 0.0294(13) -0.0069(10) -0.0094(12) -0.0042(12)
F2_20 0.074(2) 0.0521(18) 0.0372(16) -0.0040(13) 0.0093(14) 0.0412(16)
F3_20 0.075(2) 0.0443(16) 0.0123(11) -0.0017(10) -0.0062(12) 0.0175(14)
C3_20 0.0199(19) 0.052(3) 0.0188(18) 0.0097(17) 0.0063(14) 0.0010(17)
F4_20 0.0329(15) 0.102(3) 0.0272(14) 0.0182(15) 0.0166(11) 0.0080(15)
F5_20 0.0354(15) 0.0396(15) 0.0373(14) 0.0153(12) -0.0052(12) -0.0164(11)
F6_20 0.0147(12) 0.072(2) 0.0449(16) 0.0189(14) 0.0058(11) 0.0139(12)
C4_20 0.0261(19) 0.031(2) 0.0206(18) 0.0045(15) 0.0018(14) 0.0060(15)
F7_20 0.0489(16) 0.0386(14) 0.0240(12) 0.0124(11) 0.0012(11) 0.0147(12)
F8_20 0.0582(17) 0.0336(13) 0.0264(13) 0.0064(10) 0.0101(11) 0.0237(12)
F9_20 0.0207(12) 0.0574(17) 0.0398(15) 0.0175(13) -0.0084(10) 0.0056(11)
O1_22 0.0211(13) 0.0122(12) 0.0248(13) 0.0037(10) -0.0043(10) 0.0053(10)
C1_22 0.0104(15) 0.0115(15) 0.0257(17) 0.0018(13) -0.0040(12) 0.0023(12)
C2_22 0.0166(17) 0.0192(18) 0.038(2) -0.0068(15) -0.0081(15) 0.0064(14)
F1_22 0.0197(12) 0.0676(19) 0.0387(14) -0.0044(13) 0.0043(10) 0.0092(12)
F2_22 0.0269(13) 0.0276(13) 0.084(2) -0.0088(13) -0.0217(13) 0.0169(10)
F3_22 0.0232(12) 0.0193(11) 0.0409(14) -0.0056(10) -0.0135(10) 0.0003(9)
C3_22 0.0219(18) 0.0166(17) 0.045(2) -0.0065(16) -0.0099(16) 0.0037(14)
F4_22 0.0223(12) 0.0248(12) 0.0513(16) -0.0069(11) -0.0139(11) 0.0042(10)
F5_22 0.0343(14) 0.0305(14) 0.0586(17) -0.0195(12) -0.0040(12) 0.0128(11)
F6_22 0.0450(16) 0.0138(11) 0.0735(19) 0.0066(11) -0.0185(14) 0.0053(10)
C4_22 0.029(2) 0.030(2) 0.0276(19) 0.0066(15) -0.0033(15) 0.0046(16)
F7_22 0.0462(16) 0.0427(15) 0.0357(14) 0.0214(12) -0.0107(12) 0.0043(12)
F8_22 0.0472(15) 0.0366(13) 0.0239(12) -0.0045(10) 0.0005(11) 0.0151(11)
F9_22 0.0265(13) 0.0542(17) 0.0368(14) 0.0179(12) 0.0047(10) 0.0014(11)

loop_
_atom_type_symbol
_atom_type_description
_atom_type_scat_dispersion_real
_atom_type_scat_dispersion_imag
_atom_type_scat_source
C C 0.0033 0.0016 'International Tables Vol C Tables 4.2.6.8 and 6.1.1.4'
O O 0.0106 0.0060 'International Tables Vol C Tables 4.2.6.8 and 6.1.1.4'
F F 0.0171 0.0103 'International Tables Vol C Tables 4.2.6.8 and 6.1.1.4'
Al Al 0.0645 0.0514 'International Tables Vol C Tables 4.2.6.8 and 6.1.1.4'
N N 0.0061 0.0033 'International Tables Vol C Tables 4.2.6.8 and 6.1.1.4'
H H 0.0000 0.0000 'International Tables Vol C Tables 4.2.6.8 and 6.1.1.4'

loop_
_geom_angle_atom_site_label_1
_geom_angle_atom_site_label_2
_geom_angle_atom_site_label_3
_geom_angle
_geom_angle_site_symmetry_1
_geom_angle_site_symmetry_3
_geom_angle_publ_flag
C1_25 O1_25 Al2 145.5(2) . . ?
O1_25 C1_25 C4_25 112.1(3) . . ?
O1_25 C1_25 C2_25 107.5(3) . . ?
C4_25 C1_25 C2_25 109.1(3) . . ?
O1_25 C1_25 C3_25 109.7(3) . . ?
C4_25 C1_25 C3_25 108.8(3) . . ?
C2_25 C1_25 C3_25 109.7(3) . . ?
F1_25 C2_25 F3_25 106.5(3) . . ?
F1_25 C2_25 F2_25 107.3(3) . . ?
F3_25 C2_25 F2_25 107.2(3) . . ?
F1_25 C2_25 C1_25 111.2(3) . . ?
F3_25 C2_25 C1_25 111.7(3) . . ?
F2_25 C2_25 C1_25 112.6(3) . . ?
F4_25 C3_25 F6_25 108.2(3) . . ?
F4_25 C3_25 F5_25 108.4(3) . . ?
F6_25 C3_25 F5_25 106.3(3) . . ?
F4_25 C3_25 C1_25 111.0(3) . . ?
F6_25 C3_25 C1_25 112.2(3) . . ?
F5_25 C3_25 C1_25 110.6(3) . . ?
F8_25 C4_25 F7_25 107.0(3) . . ?
F8_25 C4_25 F9_25 107.9(3) . . ?
F7_25 C4_25 F9_25 106.7(3) . . ?
F8_25 C4_25 C1_25 114.1(3) . . ?
F7_25 C4_25 C1_25 111.2(3) . . ?
F9_25 C4_25 C1_25 109.6(3) . . ?
C1_24 O1_24 Al3 147.7(2) . . ?
O1_24 C1_24 C4_24 107.3(3) . . ?
O1_24 C1_24 C3_24 111.6(3) . . ?
C4_24 C1_24 C3_24 109.0(3) . . ?
O1_24 C1_24 C2_24 111.1(3) . . ?
C4_24 C1_24 C2_24 109.4(3) . . ?
C3_24 C1_24 C2_24 108.4(3) . . ?
F3_24 C2_24 F2_24 108.7(3) . . ?
F3_24 C2_24 F1_24 108.4(3) . . ?
F2_24 C2_24 F1_24 107.3(3) . . ?
F3_24 C2_24 C1_24 109.8(3) . . ?
F2_24 C2_24 C1_24 113.3(3) . . ?
F1_24 C2_24 C1_24 109.3(3) . . ?
F4_24 C3_24 F6_24 109.5(3) . . ?
F4_24 C3_24 F5_24 107.1(3) . . ?
F6_24 C3_24 F5_24 107.5(4) . . ?
F4_24 C3_24 C1_24 110.6(3) . . ?
F6_24 C3_24 C1_24 111.6(3) . . ?
F5_24 C3_24 C1_24 110.4(3) . . ?
F9_24 C4_24 F8_24 107.3(4) . . ?
F9_24 C4_24 F7_24 106.8(4) . . ?
F8_24 C4_24 F7_24 108.2(3) . . ?
F9_24 C4_24 C1_24 110.7(3) . . ?
F8_24 C4_24 C1_24 113.0(3) . . ?
F7_24 C4_24 C1_24 110.6(4) . . ?
C1_23 O1_23 Al4 147.5(3) . . ?
O1_23 C1_23 C2_23 108.3(3) . . ?
O1_23 C1_23 C4_23 111.8(3) . . ?
C2_23 C1_23 C4_23 109.6(3) . . ?
O1_23 C1_23 C3_23 110.5(3) . . ?
C2_23 C1_23 C3_23 108.9(3) . . ?
C4_23 C1_23 C3_23 107.8(3) . . ?
F1_23 C2_23 F2_23 108.9(3) . . ?
F1_23 C2_23 F3_23 107.3(3) . . ?
F2_23 C2_23 F3_23 107.7(3) . . ?
F1_23 C2_23 C1_23 110.3(3) . . ?
F2_23 C2_23 C1_23 111.8(3) . . ?
F3_23 C2_23 C1_23 110.7(3) . . ?
F4_23 C3_23 F6_23 108.2(3) . . ?
F4_23 C3_23 F5_23 107.0(3) . . ?
F6_23 C3_23 F5_23 106.7(3) . . ?
F4_23 C3_23 C1_23 111.7(3) . . ?
F6_23 C3_23 C1_23 113.2(3) . . ?
F5_23 C3_23 C1_23 109.7(3) . . ?
F7_23 C4_23 F9_23 106.4(3) . . ?
F7_23 C4_23 F8_23 107.9(3) . . ?
F9_23 C4_23 F8_23 107.6(3) . . ?
F7_23 C4_23 C1_23 111.5(3) . . ?
F9_23 C4_23 C1_23 110.7(3) . . ?
F8_23 C4_23 C1_23 112.5(3) . . ?
C1_21 O1_21 Al4 149.4(2) . . ?
O1_21 C1_21 C3_21 111.4(3) . . ?
O1_21 C1_21 C4_21 110.0(3) . . ?
C3_21 C1_21 C4_21 108.5(3) . . ?
O1_21 C1_21 C2_21 108.6(3) . . ?
C3_21 C1_21 C2_21 109.6(3) . . ?
C4_21 C1_21 C2_21 108.7(3) . . ?
F3_21 C2_21 F1_21 107.7(3) . . ?
F3_21 C2_21 F2_21 107.8(3) . . ?
F1_21 C2_21 F2_21 107.0(3) . . ?
F3_21 C2_21 C1_21 110.6(3) . . ?
F1_21 C2_21 C1_21 111.3(3) . . ?
F2_21 C2_21 C1_21 112.3(3) . . ?
F5_21 C3_21 F4_21 107.3(3) . . ?
F5_21 C3_21 F6_21 108.0(3) . . ?
F4_21 C3_21 F6_21 108.0(3) . . ?
F5_21 C3_21 C1_21 110.5(3) . . ?
F4_21 C3_21 C1_21 110.5(3) . . ?
F6_21 C3_21 C1_21 112.4(3) . . ?
F9_21 C4_21 F8_21 108.4(3) . . ?
F9_21 C4_21 F7_21 107.2(3) . . ?
F8_21 C4_21 F7_21 107.2(3) . . ?
F9_21 C4_21 C1_21 111.2(3) . . ?
F8_21 C4_21 C1_21 112.1(3) . . ?
F7_21 C4_21 C1_21 110.6(3) . . ?
O1_10 Al1 O1_8 114.5(8) . . ?
O1_15 Al1 O1_13 110.60(19) . . ?
O1_15 Al1 O1_9 108.30(17) . . ?
O1_13 Al1 O1_9 112.80(16) . . ?
O1_10 Al1 O1_14 109.4(9) . . ?
O1_8 Al1 O1_14 116.4(8) . . ?
O1_15 Al1 O1_7 111.63(17) . . ?
O1_13 Al1 O1_7 107.96(15) . . ?
O1_9 Al1 O1_7 105.48(15) . . ?
O1_10 Al1 O1_16 108.8(11) . . ?
O1_8 Al1 O1_16 102.7(9) . . ?
O1_14 Al1 O1_16 104.1(11) . . ?
O1_19 Al2 O1_6 108.0(10) . . ?
O1_19 Al2 O1_20 107.16(13) . . ?
O1_6 Al2 O1_20 110.9(12) . . ?
O1_19 Al2 O1_25 113.20(13) . . ?
O1_6 Al2 O1_25 109.6(10) . . ?
O1_20 Al2 O1_25 108.00(12) . . ?
O1_19 Al2 O1_5 106.1(3) . . ?
O1_20 Al2 O1_5 114.2(3) . . ?
O1_25 Al2 O1_5 108.4(3) . . ?
O1_2 Al3 O1_24 114.4(6) . . ?
O1_24 Al3 O1_11 112.9(3) . . ?
O1_2 Al3 O1_18 111.8(11) . . ?
O1_24 Al3 O1_18 94.9(9) . . ?
O1_2 Al3 O1_12 110.1(12) . . ?
O1_24 Al3 O1_12 114.7(11) . . ?
O1_18 Al3 O1_12 110.0(15) . . ?
O1_24 Al3 O1_17 107.78(14) . . ?
O1_11 Al3 O1_17 106.5(3) . . ?
O1_24 Al3 O1_1 106.2(2) . . ?
O1_11 Al3 O1_1 108.1(4) . . ?
O1_17 Al3 O1_1 115.5(2) . . ?
O1_3 Al4 O1_23 113.1(9) . . ?
O1_23 Al4 O1_4 111.6(8) . . ?
O1_3 Al4 O1_22 109.0(8) . . ?
O1_23 Al4 O1_22 105.57(14) . . ?
O1_4 Al4 O1_22 109.6(7) . . ?
O1_3 Al4 O1_21 109.7(7) . . ?
O1_23 Al4 O1_21 107.73(13) . . ?
O1_4 Al4 O1_21 110.5(7) . . ?
O1_22 Al4 O1_21 111.76(13) . . ?
H3 N1 H1A 109.5 . . ?
H3 N1 H1B 109.5 . . ?
H1A N1 H1B 109.5 . . ?
H3 N1 H1C 109.5 . . ?
H1A N1 H1C 109.5 . . ?
H1B N1 H1C 109.5 . . ?
H3 N2 H3 0.0(12) . . ?
H3 N2 H2A 109.5 . . ?
H3 N2 H2A 109.5 . . ?
H3 N2 H2B 109.5 . . ?
H3 N2 H2B 109.5 . . ?
H2A N2 H2B 109.5 . . ?
H3 N2 H2C 109.5 . . ?
H3 N2 H2C 109.5 . . ?
H2A N2 H2C 109.5 . . ?
H2B N2 H2C 109.5 . . ?
N4 N3 H3A 109.5 . . ?
N4 N3 H3B 109.5 . . ?
H3A N3 H3B 109.5 . . ?
N4 N3 H3C 109.5 . . ?
H3A N3 H3C 109.5 . . ?
H3B N3 H3C 109.5 . . ?
N3 N4 H4 0.0(3) . . ?
N3 N4 H4A 109.5 . . ?
H4 N4 H4A 109.5 . . ?
N3 N4 H4B 109.5 . . ?
H4 N4 H4B 109.4 . . ?
H4A N4 H4B 109.5 . . ?
N3 N4 H4C 109.5 . . ?
H4 N4 H4C 109.5 . . ?
H4A N4 H4C 109.5 . . ?
H4B N4 H4C 109.5 . . ?
H1 N5 H1 0.0 . . ?
H1 N5 H5A 109.5 . . ?
H1 N5 H5A 109.5 . . ?
H1 N5 H5B 109.5 . . ?
H1 N5 H5B 109.5 . . ?
H5A N5 H5B 109.5 . . ?
H1 N5 H5C 109.5 . . ?
H1 N5 H5C 109.5 . . ?
H5A N5 H5C 109.5 . . ?
H5B N5 H5C 109.5 . . ?
H1 N6 H6A 109.5 . . ?
H1 N6 H6B 109.5 . . ?
H6A N6 H6B 109.5 . . ?
H1 N6 H6C 109.5 . . ?
H6A N6 H6C 109.5 . . ?
H6B N6 H6C 109.5 . . ?
H2 N8 H8A 109.5 . . ?
H2 N8 H8B 109.5 . . ?
H8A N8 H8B 109.5 . . ?
H2 N8 H8C 109.5 . . ?
H8A N8 H8C 109.5 . . ?
H8B N8 H8C 109.5 . . ?
H2 N7 H2 0.0(7) . . ?
H2 N7 H7A 109.5 . . ?
H2 N7 H7A 109.5 . . ?
H2 N7 H7B 109.5 . . ?
H2 N7 H7B 109.5 . . ?
H7A N7 H7B 109.5 . . ?
H2 N7 H7C 109.5 . . ?
H2 N7 H7C 109.5 . . ?
H7A N7 H7C 109.5 . . ?
H7B N7 H7C 109.5 . . ?
C1_1 O1_1 Al3 144.1(5) . . ?
O1_1 C1_1 C3_1 113.0(5) . . ?
O1_1 C1_1 C2_1 107.7(5) . . ?
C3_1 C1_1 C2_1 109.8(5) . . ?
O1_1 C1_1 C4_1 107.7(5) . . ?
C3_1 C1_1 C4_1 108.8(5) . . ?
C2_1 C1_1 C4_1 109.8(5) . . ?
F2_1 C2_1 F3_1 107.0(6) . . ?
F2_1 C2_1 F1_1 107.5(6) . . ?
F3_1 C2_1 F1_1 107.2(6) . . ?
F2_1 C2_1 C1_1 112.0(5) . . ?
F3_1 C2_1 C1_1 109.6(5) . . ?
F1_1 C2_1 C1_1 113.2(6) . . ?
F5_1 C3_1 F4_1 108.3(5) . . ?
F5_1 C3_1 F6_1 106.1(7) . . ?
F4_1 C3_1 F6_1 105.1(6) . . ?
F5_1 C3_1 C1_1 112.1(5) . . ?
F4_1 C3_1 C1_1 111.8(5) . . ?
F6_1 C3_1 C1_1 113.1(7) . . ?
F7_1 C4_1 F8_1 108.5(6) . . ?
F7_1 C4_1 F9_1 107.4(6) . . ?
F8_1 C4_1 F9_1 106.8(6) . . ?
F7_1 C4_1 C1_1 111.8(5) . . ?
F8_1 C4_1 C1_1 111.5(5) . . ?
F9_1 C4_1 C1_1 110.6(6) . . ?
C1_2 O1_2 Al3 151.5(15) . . ?
O1_2 C1_2 C2_2 115.0(11) . . ?
O1_2 C1_2 C4_2 108.8(10) . . ?
C2_2 C1_2 C4_2 108.7(8) . . ?
O1_2 C1_2 C3_2 105.2(10) . . ?
C2_2 C1_2 C3_2 109.1(9) . . ?
C4_2 C1_2 C3_2 109.9(9) . . ?
F1_2 C2_2 F3_2 104.2(10) . . ?
F1_2 C2_2 F2_2 109.5(13) . . ?
F3_2 C2_2 F2_2 107.3(12) . . ?
F1_2 C2_2 C1_2 114.7(10) . . ?
F3_2 C2_2 C1_2 111.1(9) . . ?
F2_2 C2_2 C1_2 109.8(11) . . ?
F4_2 C3_2 F5_2 108.5(10) . . ?
F4_2 C3_2 F6_2 110.0(14) . . ?
F5_2 C3_2 F6_2 106.4(14) . . ?
F4_2 C3_2 C1_2 109.7(9) . . ?
F5_2 C3_2 C1_2 109.8(9) . . ?
F6_2 C3_2 C1_2 112.3(15) . . ?
F7_2 C4_2 F9_2 106.2(11) . . ?
F7_2 C4_2 F8_2 106.9(11) . . ?
F9_2 C4_2 F8_2 108.4(11) . . ?
F7_2 C4_2 C1_2 110.8(9) . . ?
F9_2 C4_2 C1_2 114.0(12) . . ?
F8_2 C4_2 C1_2 110.3(9) . . ?
C1_4 O1_4 Al4 149.2(14) . . ?
O1_4 C1_4 C3_4 112.3(11) . . ?
O1_4 C1_4 C4_4 108.3(9) . . ?
C3_4 C1_4 C4_4 109.0(7) . . ?
O1_4 C1_4 C2_4 109.3(11) . . ?
C3_4 C1_4 C2_4 108.6(7) . . ?
C4_4 C1_4 C2_4 109.3(7) . . ?
F3_4 C2_4 F1_4 106.2(7) . . ?
F3_4 C2_4 F2_4 108.8(10) . . ?
F1_4 C2_4 F2_4 107.2(9) . . ?
F3_4 C2_4 C1_4 112.4(7) . . ?
F1_4 C2_4 C1_4 110.6(7) . . ?
F2_4 C2_4 C1_4 111.4(9) . . ?
F6_4 C3_4 F5_4 108.5(8) . . ?
F6_4 C3_4 F4_4 108.6(9) . . ?
F5_4 C3_4 F4_4 107.1(8) . . ?
F6_4 C3_4 C1_4 112.8(9) . . ?
F5_4 C3_4 C1_4 110.2(7) . . ?
F4_4 C3_4 C1_4 109.4(7) . . ?
F7_4 C4_4 F9_4 105.9(7) . . ?
F7_4 C4_4 F8_4 109.0(10) . . ?
F9_4 C4_4 F8_4 106.6(10) . . ?
F7_4 C4_4 C1_4 111.0(7) . . ?
F9_4 C4_4 C1_4 110.7(7) . . ?
F8_4 C4_4 C1_4 113.3(11) . . ?
C1_3 O1_3 Al4 148.8(15) . . ?
O1_3 C1_3 C3_3 112.4(12) . . ?
O1_3 C1_3 C2_3 109.5(11) . . ?
C3_3 C1_3 C2_3 109.9(8) . . ?
O1_3 C1_3 C4_3 106.8(9) . . ?
C3_3 C1_3 C4_3 109.4(7) . . ?
C2_3 C1_3 C4_3 108.7(7) . . ?
F1_3 C2_3 F2_3 109.0(9) . . ?
F1_3 C2_3 F3_3 106.1(10) . . ?
F2_3 C2_3 F3_3 105.0(10) . . ?
F1_3 C2_3 C1_3 111.8(8) . . ?
F2_3 C2_3 C1_3 110.4(8) . . ?
F3_3 C2_3 C1_3 114.2(10) . . ?
F5_3 C3_3 F4_3 107.6(10) . . ?
F5_3 C3_3 F6_3 109.3(9) . . ?
F4_3 C3_3 F6_3 107.3(8) . . ?
F5_3 C3_3 C1_3 112.4(10) . . ?
F4_3 C3_3 C1_3 109.2(8) . . ?
F6_3 C3_3 C1_3 110.9(8) . . ?
F7_3 C4_3 F9_3 107.6(8) . . ?
F7_3 C4_3 F8_3 107.2(11) . . ?
F9_3 C4_3 F8_3 107.9(10) . . ?
F7_3 C4_3 C1_3 111.3(8) . . ?
F9_3 C4_3 C1_3 111.4(8) . . ?
F8_3 C4_3 C1_3 111.3(12) . . ?
C1_5 O1_5 Al2 148.1(5) . . ?
O1_5 C1_5 C4_5 112.0(5) . . ?
O1_5 C1_5 C3_5 108.0(4) . . ?
C4_5 C1_5 C3_5 110.3(4) . . ?
O1_5 C1_5 C2_5 109.8(5) . . ?
C4_5 C1_5 C2_5 108.6(4) . . ?
C3_5 C1_5 C2_5 108.0(4) . . ?
F1_5 C2_5 F2_5 108.7(5) . . ?
F1_5 C2_5 F3_5 105.7(4) . . ?
F2_5 C2_5 F3_5 107.4(5) . . ?
F1_5 C2_5 C1_5 111.6(4) . . ?
F2_5 C2_5 C1_5 110.8(5) . . ?
F3_5 C2_5 C1_5 112.5(4) . . ?
F4_5 C3_5 F5_5 109.4(5) . . ?
F4_5 C3_5 F6_5 107.1(4) . . ?
F5_5 C3_5 F6_5 106.4(5) . . ?
F4_5 C3_5 C1_5 112.7(4) . . ?
F5_5 C3_5 C1_5 108.8(5) . . ?
F6_5 C3_5 C1_5 112.2(4) . . ?
F8_5 C4_5 F7_5 107.5(4) . . ?
F8_5 C4_5 F9_5 108.3(5) . . ?
F7_5 C4_5 F9_5 108.0(5) . . ?
F8_5 C4_5 C1_5 111.3(4) . . ?
F7_5 C4_5 C1_5 112.2(4) . . ?
F9_5 C4_5 C1_5 109.4(5) . . ?
C1_6 O1_6 Al2 150(2) . . ?
O1_6 C1_6 C4_6 110.3(14) . . ?
O1_6 C1_6 C2_6 109.2(15) . . ?
C4_6 C1_6 C2_6 109.2(10) . . ?
O1_6 C1_6 C3_6 108.8(13) . . ?
C4_6 C1_6 C3_6 108.4(10) . . ?
C2_6 C1_6 C3_6 111.0(10) . . ?
F3_6 C2_6 F2_6 108.7(13) . . ?
F3_6 C2_6 F1_6 104.9(15) . . ?
F2_6 C2_6 F1_6 107.3(15) . . ?
F3_6 C2_6 C1_6 112.5(13) . . ?
F2_6 C2_6 C1_6 113.3(12) . . ?
F1_6 C2_6 C1_6 109.5(14) . . ?
F4_6 C3_6 F5_6 106.5(15) . . ?
F4_6 C3_6 F6_6 110.1(14) . . ?
F5_6 C3_6 F6_6 108.5(16) . . ?
F4_6 C3_6 C1_6 111.1(12) . . ?
F5_6 C3_6 C1_6 110.6(17) . . ?
F6_6 C3_6 C1_6 109.9(12) . . ?
F9_6 C4_6 F8_6 108.5(14) . . ?
F9_6 C4_6 F7_6 105.6(15) . . ?
F8_6 C4_6 F7_6 108.1(16) . . ?
F9_6 C4_6 C1_6 112.3(11) . . ?
F8_6 C4_6 C1_6 112.1(13) . . ?
F7_6 C4_6 C1_6 110.0(17) . . ?
C1_7 O1_7 Al1 146.8(3) . . ?
O1_7 C1_7 C2_7 110.9(3) . . ?
O1_7 C1_7 C3_7 107.4(3) . . ?
C2_7 C1_7 C3_7 109.3(3) . . ?
O1_7 C1_7 C4_7 111.3(4) . . ?
C2_7 C1_7 C4_7 108.8(3) . . ?
C3_7 C1_7 C4_7 109.1(3) . . ?
F2_7 C2_7 F1_7 107.8(4) . . ?
F2_7 C2_7 F3_7 107.2(4) . . ?
F1_7 C2_7 F3_7 107.8(4) . . ?
F2_7 C2_7 C1_7 110.4(4) . . ?
F1_7 C2_7 C1_7 111.2(4) . . ?
F3_7 C2_7 C1_7 112.2(4) . . ?
F6_7 C3_7 F4_7 107.2(3) . . ?
F6_7 C3_7 F5_7 107.6(3) . . ?
F4_7 C3_7 F5_7 106.8(4) . . ?
F6_7 C3_7 C1_7 111.5(4) . . ?
F4_7 C3_7 C1_7 111.2(3) . . ?
F5_7 C3_7 C1_7 112.2(3) . . ?
F9_7 C4_7 F7_7 108.5(4) . . ?
F9_7 C4_7 F8_7 107.6(4) . . ?
F7_7 C4_7 F8_7 107.3(4) . . ?
F9_7 C4_7 C1_7 110.2(3) . . ?
F7_7 C4_7 C1_7 112.9(4) . . ?
F8_7 C4_7 C1_7 110.2(4) . . ?
C1_8 O1_8 Al1 143.9(12) . . ?
O1_8 C1_8 C3_8 110.3(11) . . ?
O1_8 C1_8 C4_8 108.1(10) . . ?
C3_8 C1_8 C4_8 109.7(10) . . ?
O1_8 C1_8 C2_8 110.5(11) . . ?
C3_8 C1_8 C2_8 110.0(10) . . ?
C4_8 C1_8 C2_8 108.2(9) . . ?
F1_8 C2_8 F2_8 110.0(16) . . ?
F1_8 C2_8 F3_8 108.6(15) . . ?
F2_8 C2_8 F3_8 106.4(13) . . ?
F1_8 C2_8 C1_8 109.2(15) . . ?
F2_8 C2_8 C1_8 112.4(12) . . ?
F3_8 C2_8 C1_8 110.2(11) . . ?
F6_8 C3_8 F4_8 109.8(12) . . ?
F6_8 C3_8 F5_8 106.3(12) . . ?
F4_8 C3_8 F5_8 106.4(12) . . ?
F6_8 C3_8 C1_8 111.6(11) . . ?
F4_8 C3_8 C1_8 111.4(11) . . ?
F5_8 C3_8 C1_8 111.0(11) . . ?
F8_8 C4_8 F9_8 106.8(11) . . ?
F8_8 C4_8 F7_8 107.4(11) . . ?
F9_8 C4_8 F7_8 107.1(12) . . ?
F8_8 C4_8 C1_8 113.4(11) . . ?
F9_8 C4_8 C1_8 111.3(11) . . ?
F7_8 C4_8 C1_8 110.4(10) . . ?
C1_9 O1_9 Al1 147.0(3) . . ?
O1_9 C1_9 C3_9 111.0(3) . . ?
O1_9 C1_9 C2_9 111.0(3) . . ?
C3_9 C1_9 C2_9 108.4(3) . . ?
O1_9 C1_9 C4_9 108.5(3) . . ?
C3_9 C1_9 C4_9 108.8(3) . . ?
C2_9 C1_9 C4_9 109.0(3) . . ?
F1_9 C2_9 F2_9 107.6(3) . . ?
F1_9 C2_9 F3_9 107.3(3) . . ?
F2_9 C2_9 F3_9 107.6(3) . . ?
F1_9 C2_9 C1_9 110.6(3) . . ?
F2_9 C2_9 C1_9 111.0(3) . . ?
F3_9 C2_9 C1_9 112.5(3) . . ?
F5_9 C3_9 F4_9 108.3(4) . . ?
F5_9 C3_9 F6_9 107.2(4) . . ?
F4_9 C3_9 F6_9 108.1(4) . . ?
F5_9 C3_9 C1_9 112.7(3) . . ?
F4_9 C3_9 C1_9 109.6(3) . . ?
F6_9 C3_9 C1_9 110.9(4) . . ?
F9_9 C4_9 F8_9 108.2(3) . . ?
F9_9 C4_9 F7_9 107.2(3) . . ?
F8_9 C4_9 F7_9 107.5(3) . . ?
F9_9 C4_9 C1_9 110.9(3) . . ?
F8_9 C4_9 C1_9 112.4(3) . . ?
F7_9 C4_9 C1_9 110.3(3) . . ?
C1_10 O1_10 Al1 149.9(15) . . ?
O1_10 C1_10 C2_10 107.4(11) . . ?
O1_10 C1_10 C4_10 111.6(11) . . ?
C2_10 C1_10 C4_10 110.0(10) . . ?
O1_10 C1_10 C3_10 111.1(12) . . ?
C2_10 C1_10 C3_10 109.8(10) . . ?
C4_10 C1_10 C3_10 107.0(10) . . ?
F2_10 C2_10 F1_10 106.4(13) . . ?
F2_10 C2_10 F3_10 110.0(13) . . ?
F1_10 C2_10 F3_10 107.5(13) . . ?
F2_10 C2_10 C1_10 113.0(11) . . ?
F1_10 C2_10 C1_10 109.7(11) . . ?
F3_10 C2_10 C1_10 110.0(11) . . ?
F4_10 C3_10 F5_10 108.3(15) . . ?
F4_10 C3_10 F6_10 108.0(13) . . ?
F5_10 C3_10 F6_10 107.9(14) . . ?
F4_10 C3_10 C1_10 110.0(11) . . ?
F5_10 C3_10 C1_10 109.9(15) . . ?
F6_10 C3_10 C1_10 112.6(12) . . ?
F9_10 C4_10 F7_10 107.0(12) . . ?
F9_10 C4_10 F8_10 108.5(12) . . ?
F7_10 C4_10 F8_10 106.9(12) . . ?
F9_10 C4_10 C1_10 112.0(11) . . ?
F7_10 C4_10 C1_10 109.9(10) . . ?
F8_10 C4_10 C1_10 112.2(11) . . ?
C1_11 O1_11 Al3 147.7(6) . . ?
O1_11 C1_11 C2_11 107.4(4) . . ?
O1_11 C1_11 C3_11 110.3(5) . . ?
C2_11 C1_11 C3_11 109.7(4) . . ?
O1_11 C1_11 C4_11 112.6(5) . . ?
C2_11 C1_11 C4_11 108.3(4) . . ?
C3_11 C1_11 C4_11 108.5(4) . . ?
F2_11 C2_11 F1_11 109.7(5) . . ?
F2_11 C2_11 F3_11 105.9(5) . . ?
F1_11 C2_11 F3_11 107.4(5) . . ?
F2_11 C2_11 C1_11 110.8(4) . . ?
F1_11 C2_11 C1_11 111.2(5) . . ?
F3_11 C2_11 C1_11 111.7(4) . . ?
F5_11 C3_11 F6_11 106.6(4) . . ?
F5_11 C3_11 F4_11 109.0(4) . . ?
F6_11 C3_11 F4_11 106.1(4) . . ?
F5_11 C3_11 C1_11 113.5(4) . . ?
F6_11 C3_11 C1_11 109.8(4) . . ?
F4_11 C3_11 C1_11 111.5(4) . . ?
F7_11 C4_11 F9_11 107.0(5) . . ?
F7_11 C4_11 F8_11 106.7(5) . . ?
F9_11 C4_11 F8_11 107.2(5) . . ?
F7_11 C4_11 C1_11 111.9(4) . . ?
F9_11 C4_11 C1_11 113.2(4) . . ?
F8_11 C4_11 C1_11 110.4(4) . . ?
C1_12 O1_12 Al3 157(2) . . ?
O1_12 C1_12 C4_12 111.8(15) . . ?
O1_12 C1_12 C2_12 110.9(13) . . ?
C4_12 C1_12 C2_12 109.2(10) . . ?
O1_12 C1_12 C3_12 110.2(15) . . ?
C4_12 C1_12 C3_12 106.1(10) . . ?
C2_12 C1_12 C3_12 108.5(10) . . ?
F3_12 C2_12 F1_12 109.3(14) . . ?
F3_12 C2_12 F2_12 109.5(13) . . ?
F1_12 C2_12 F2_12 107.4(13) . . ?
F3_12 C2_12 C1_12 108.9(13) . . ?
F1_12 C2_12 C1_12 108.8(12) . . ?
F2_12 C2_12 C1_12 112.9(12) . . ?
F5_12 C3_12 F4_12 111.8(14) . . ?
F5_12 C3_12 F6_12 104.6(14) . . ?
F4_12 C3_12 F6_12 112.4(15) . . ?
F5_12 C3_12 C1_12 110.2(12) . . ?
F4_12 C3_12 C1_12 107.5(12) . . ?
F6_12 C3_12 C1_12 110.3(12) . . ?
F9_12 C4_12 F8_12 110.1(14) . . ?
F9_12 C4_12 F7_12 104.9(13) . . ?
F8_12 C4_12 F7_12 111.0(12) . . ?
F9_12 C4_12 C1_12 108.9(12) . . ?
F8_12 C4_12 C1_12 110.1(12) . . ?
F7_12 C4_12 C1_12 111.7(12) . . ?
C1_13 O1_13 Al1 148.3(3) . . ?
O1_13 C1_13 C4_13 111.4(4) . . ?
O1_13 C1_13 C3_13 107.9(4) . . ?
C4_13 C1_13 C3_13 109.8(4) . . ?
O1_13 C1_13 C2_13 109.3(4) . . ?
C4_13 C1_13 C2_13 110.1(4) . . ?
C3_13 C1_13 C2_13 108.2(4) . . ?
F2_13 C2_13 F1_13 107.2(5) . . ?
F2_13 C2_13 F3_13 108.2(4) . . ?
F1_13 C2_13 F3_13 108.5(4) . . ?
F2_13 C2_13 C1_13 111.0(4) . . ?
F1_13 C2_13 C1_13 110.5(4) . . ?
F3_13 C2_13 C1_13 111.3(4) . . ?
F4_13 C3_13 F5_13 107.7(4) . . ?
F4_13 C3_13 F6_13 107.4(5) . . ?
F5_13 C3_13 F6_13 107.0(5) . . ?
F4_13 C3_13 C1_13 112.1(4) . . ?
F5_13 C3_13 C1_13 113.2(4) . . ?
F6_13 C3_13 C1_13 109.2(4) . . ?
F9_13 C4_13 F8_13 107.8(5) . . ?
F9_13 C4_13 F7_13 106.8(5) . . ?
F8_13 C4_13 F7_13 106.6(4) . . ?
F9_13 C4_13 C1_13 111.4(5) . . ?
F8_13 C4_13 C1_13 111.1(4) . . ?
F7_13 C4_13 C1_13 112.8(4) . . ?
C1_14 O1_14 Al1 149.9(15) . . ?
O1_14 C1_14 C4_14 109.2(12) . . ?
O1_14 C1_14 C3_14 109.7(11) . . ?
C4_14 C1_14 C3_14 108.8(11) . . ?
O1_14 C1_14 C2_14 111.7(12) . . ?
C4_14 C1_14 C2_14 108.7(11) . . ?
C3_14 C1_14 C2_14 108.8(10) . . ?
F1_14 C2_14 F3_14 108.8(14) . . ?
F1_14 C2_14 F2_14 104.8(13) . . ?
F3_14 C2_14 F2_14 105.3(13) . . ?
F1_14 C2_14 C1_14 112.3(12) . . ?
F3_14 C2_14 C1_14 112.3(13) . . ?
F2_14 C2_14 C1_14 112.8(13) . . ?
F4_14 C3_14 F5_14 108.2(15) . . ?
F4_14 C3_14 F6_14 105.2(14) . . ?
F5_14 C3_14 F6_14 109.4(15) . . ?
F4_14 C3_14 C1_14 111.8(13) . . ?
F5_14 C3_14 C1_14 108.7(15) . . ?
F6_14 C3_14 C1_14 113.3(12) . . ?
F9_14 C4_14 F8_14 107.3(16) . . ?
F9_14 C4_14 F7_14 106.6(15) . . ?
F8_14 C4_14 F7_14 108.7(16) . . ?
F9_14 C4_14 C1_14 109.3(14) . . ?
F8_14 C4_14 C1_14 109.9(15) . . ?
F7_14 C4_14 C1_14 114.7(16) . . ?
C1_15 O1_15 Al1 148.3(3) . . ?
O1_15 C1_15 C2_15 109.8(4) . . ?
O1_15 C1_15 C4_15 106.5(4) . . ?
C2_15 C1_15 C4_15 111.0(3) . . ?
O1_15 C1_15 C3_15 111.2(3) . . ?
C2_15 C1_15 C3_15 109.5(3) . . ?
C4_15 C1_15 C3_15 108.9(3) . . ?
F2_15 C2_15 F3_15 107.0(4) . . ?
F2_15 C2_15 F1_15 107.3(4) . . ?
F3_15 C2_15 F1_15 107.3(4) . . ?
F2_15 C2_15 C1_15 111.5(3) . . ?
F3_15 C2_15 C1_15 112.8(4) . . ?
F1_15 C2_15 C1_15 110.7(4) . . ?
F6_15 C3_15 F4_15 107.8(3) . . ?
F6_15 C3_15 F5_15 108.2(4) . . ?
F4_15 C3_15 F5_15 106.5(4) . . ?
F6_15 C3_15 C1_15 111.6(3) . . ?
F4_15 C3_15 C1_15 111.2(3) . . ?
F5_15 C3_15 C1_15 111.3(3) . . ?
F8_15 C4_15 F7_15 108.9(4) . . ?
F8_15 C4_15 F9_15 106.1(4) . . ?
F7_15 C4_15 F9_15 107.5(4) . . ?
F8_15 C4_15 C1_15 111.8(4) . . ?
F7_15 C4_15 C1_15 111.3(4) . . ?
F9_15 C4_15 C1_15 111.0(4) . . ?
C1_16 O1_16 Al1 149.6(19) . . ?
O1_16 C1_16 C2_16 110.4(13) . . ?
O1_16 C1_16 C3_16 109.9(13) . . ?
C2_16 C1_16 C3_16 109.3(10) . . ?
O1_16 C1_16 C4_16 110.1(13) . . ?
C2_16 C1_16 C4_16 108.5(10) . . ?
C3_16 C1_16 C4_16 108.5(10) . . ?
F1_16 C2_16 F2_16 106.3(13) . . ?
F1_16 C2_16 F3_16 108.2(14) . . ?
F2_16 C2_16 F3_16 108.5(14) . . ?
F1_16 C2_16 C1_16 112.1(13) . . ?
F2_16 C2_16 C1_16 111.4(12) . . ?
F3_16 C2_16 C1_16 110.2(12) . . ?
F6_16 C3_16 F5_16 109.8(14) . . ?
F6_16 C3_16 F4_16 107.4(14) . . ?
F5_16 C3_16 F4_16 108.7(14) . . ?
F6_16 C3_16 C1_16 111.1(14) . . ?
F5_16 C3_16 C1_16 109.9(11) . . ?
F4_16 C3_16 C1_16 109.9(13) . . ?
F9_16 C4_16 F7_16 112.0(14) . . ?
F9_16 C4_16 F8_16 108.2(14) . . ?
F7_16 C4_16 F8_16 107.3(15) . . ?
F9_16 C4_16 C1_16 111.6(13) . . ?
F7_16 C4_16 C1_16 108.9(12) . . ?
F8_16 C4_16 C1_16 108.8(14) . . ?
C1_17 O1_17 Al3 146.1(3) . . ?
O1_17 C1_17 C2_17 107.9(3) . . ?
O1_17 C1_17 C3_17 112.4(3) . . ?
C2_17 C1_17 C3_17 108.9(3) . . ?
O1_17 C1_17 C4_17 110.9(3) . . ?
C2_17 C1_17 C4_17 108.2(3) . . ?
C3_17 C1_17 C4_17 108.4(3) . . ?
F1_17 C2_17 F2_17 107.7(4) . . ?
F1_17 C2_17 F3_17 106.9(4) . . ?
F2_17 C2_17 F3_17 107.2(4) . . ?
F1_17 C2_17 C1_17 111.0(4) . . ?
F2_17 C2_17 C1_17 109.9(4) . . ?
F3_17 C2_17 C1_17 113.9(4) . . ?
F6_17 C3_17 F5_17 106.9(4) . . ?
F6_17 C3_17 F4_17 107.3(4) . . ?
F5_17 C3_17 F4_17 107.3(4) . . ?
F6_17 C3_17 C1_17 112.0(4) . . ?
F5_17 C3_17 C1_17 112.4(4) . . ?
F4_17 C3_17 C1_17 110.7(4) . . ?
F9_17 C4_17 F7_17 107.5(4) . . ?
F9_17 C4_17 F8_17 107.8(4) . . ?
F7_17 C4_17 F8_17 108.4(4) . . ?
F9_17 C4_17 C1_17 110.7(3) . . ?
F7_17 C4_17 C1_17 112.4(4) . . ?
F8_17 C4_17 C1_17 109.9(4) . . ?
C1_18 O1_18 Al3 157.3(19) . . ?
O1_18 C1_18 C2_18 115.9(14) . . ?
O1_18 C1_18 C3_18 105.8(12) . . ?
C2_18 C1_18 C3_18 109.5(11) . . ?
O1_18 C1_18 C4_18 106.2(13) . . ?
C2_18 C1_18 C4_18 108.7(11) . . ?
C3_18 C1_18 C4_18 110.6(11) . . ?
F1_18 C2_18 F3_18 109.2(14) . . ?
F1_18 C2_18 F2_18 107.3(16) . . ?
F3_18 C2_18 F2_18 106.0(16) . . ?
F1_18 C2_18 C1_18 112.1(13) . . ?
F3_18 C2_18 C1_18 111.8(14) . . ?
F2_18 C2_18 C1_18 110.1(17) . . ?
F6_18 C3_18 F5_18 110.6(17) . . ?
F6_18 C3_18 F4_18 108.8(17) . . ?
F5_18 C3_18 F4_18 106.6(14) . . ?
F6_18 C3_18 C1_18 113.0(18) . . ?
F5_18 C3_18 C1_18 109.6(12) . . ?
F4_18 C3_18 C1_18 108.1(14) . . ?
F8_18 C4_18 F9_18 109.9(17) . . ?
F8_18 C4_18 F7_18 110.4(17) . . ?
F9_18 C4_18 F7_18 107.6(14) . . ?
F8_18 C4_18 C1_18 113.3(19) . . ?
F9_18 C4_18 C1_18 107.6(14) . . ?
F7_18 C4_18 C1_18 107.9(12) . . ?
C1_19 O1_19 Al2 148.7(2) . . ?
O1_19 C1_19 C2_19 108.1(3) . . ?
O1_19 C1_19 C3_19 110.3(3) . . ?
C2_19 C1_19 C3_19 109.5(3) . . ?
O1_19 C1_19 C4_19 111.1(3) . . ?
C2_19 C1_19 C4_19 109.3(3) . . ?
C3_19 C1_19 C4_19 108.5(3) . . ?
F1_19 C2_19 F2_19 107.6(3) . . ?
F1_19 C2_19 F3_19 107.9(3) . . ?
F2_19 C2_19 F3_19 107.2(3) . . ?
F1_19 C2_19 C1_19 111.8(3) . . ?
F2_19 C2_19 C1_19 110.1(3) . . ?
F3_19 C2_19 C1_19 111.9(3) . . ?
F4_19 C3_19 F6_19 107.3(3) . . ?
F4_19 C3_19 F5_19 106.7(3) . . ?
F6_19 C3_19 F5_19 107.4(3) . . ?
F4_19 C3_19 C1_19 113.3(3) . . ?
F6_19 C3_19 C1_19 110.6(3) . . ?
F5_19 C3_19 C1_19 111.2(3) . . ?
F9_19 C4_19 F8_19 106.9(3) . . ?
F9_19 C4_19 F7_19 107.7(3) . . ?
F8_19 C4_19 F7_19 106.9(3) . . ?
F9_19 C4_19 C1_19 111.7(3) . . ?
F8_19 C4_19 C1_19 111.1(3) . . ?
F7_19 C4_19 C1_19 112.3(3) . . ?
C1_20 O1_20 Al2 147.4(2) . . ?
O1_20 C1_20 C2_20 108.2(3) . . ?
O1_20 C1_20 C3_20 111.3(3) . . ?
C2_20 C1_20 C3_20 108.1(3) . . ?
O1_20 C1_20 C4_20 110.6(3) . . ?
C2_20 C1_20 C4_20 109.4(3) . . ?
C3_20 C1_20 C4_20 109.2(3) . . ?
F2_20 C2_20 F1_20 107.2(4) . . ?
F2_20 C2_20 F3_20 107.9(3) . . ?
F1_20 C2_20 F3_20 106.7(3) . . ?
F2_20 C2_20 C1_20 111.7(3) . . ?
F1_20 C2_20 C1_20 110.5(3) . . ?
F3_20 C2_20 C1_20 112.6(3) . . ?
F6_20 C3_20 F4_20 109.2(4) . . ?
F6_20 C3_20 F5_20 106.2(3) . . ?
F4_20 C3_20 F5_20 107.2(4) . . ?
F6_20 C3_20 C1_20 111.1(3) . . ?
F4_20 C3_20 C1_20 112.3(3) . . ?
F5_20 C3_20 C1_20 110.4(3) . . ?
F7_20 C4_20 F8_20 108.9(3) . . ?
F7_20 C4_20 F9_20 107.9(3) . . ?
F8_20 C4_20 F9_20 106.9(3) . . ?
F7_20 C4_20 C1_20 112.9(3) . . ?
F8_20 C4_20 C1_20 110.2(3) . . ?
F9_20 C4_20 C1_20 109.8(3) . . ?
C1_22 O1_22 Al4 147.6(2) . . ?
O1_22 C1_22 C4_22 111.0(3) . . ?
O1_22 C1_22 C2_22 110.1(3) . . ?
C4_22 C1_22 C2_22 110.8(3) . . ?
O1_22 C1_22 C3_22 106.6(3) . . ?
C4_22 C1_22 C3_22 108.3(3) . . ?
C2_22 C1_22 C3_22 109.9(3) . . ?
F1_22 C2_22 F3_22 108.8(3) . . ?
F1_22 C2_22 F2_22 107.0(3) . . ?
F3_22 C2_22 F2_22 106.8(3) . . ?
F1_22 C2_22 C1_22 111.6(3) . . ?
F3_22 C2_22 C1_22 111.3(3) . . ?
F2_22 C2_22 C1_22 111.1(3) . . ?
F4_22 C3_22 F5_22 107.1(3) . . ?
F4_22 C3_22 F6_22 108.2(3) . . ?
F5_22 C3_22 F6_22 106.3(3) . . ?
F4_22 C3_22 C1_22 111.8(3) . . ?
F5_22 C3_22 C1_22 110.9(3) . . ?
F6_22 C3_22 C1_22 112.3(3) . . ?
F7_22 C4_22 F9_22 108.1(3) . . ?
F7_22 C4_22 F8_22 107.5(3) . . ?
F9_22 C4_22 F8_22 107.1(3) . . ?
F7_22 C4_22 C1_22 113.2(3) . . ?
F9_22 C4_22 C1_22 111.3(3) . . ?
F8_22 C4_22 C1_22 109.4(3) . . ?

loop_
_geom_bond_atom_site_label_1
_geom_bond_atom_site_label_2
_geom_bond_distance
_geom_bond_site_symmetry_2
_geom_bond_publ_flag
O1_25 C1_25 1.354(4) . ?
O1_25 Al2 1.726(2) . ?
C1_25 C4_25 1.548(4) . ?
C1_25 C2_25 1.556(5) . ?
C1_25 C3_25 1.557(4) . ?
C2_25 F1_25 1.333(4) . ?
C2_25 F3_25 1.336(4) . ?
C2_25 F2_25 1.338(4) . ?
C3_25 F4_25 1.306(4) . ?
C3_25 F6_25 1.337(4) . ?
C3_25 F5_25 1.345(4) . ?
C4_25 F8_25 1.324(4) . ?
C4_25 F7_25 1.327(4) . ?
C4_25 F9_25 1.331(4) . ?
O1_24 C1_24 1.352(4) . ?
O1_24 Al3 1.717(2) . ?
C1_24 C4_24 1.548(5) . ?
C1_24 C3_24 1.557(5) . ?
C1_24 C2_24 1.562(5) . ?
C2_24 F3_24 1.321(5) . ?
C2_24 F2_24 1.327(4) . ?
C2_24 F1_24 1.349(4) . ?
C3_24 F4_24 1.327(5) . ?
C3_24 F6_24 1.330(5) . ?
C3_24 F5_24 1.345(5) . ?
C4_24 F9_24 1.321(5) . ?
C4_24 F8_24 1.328(5) . ?
C4_24 F7_24 1.340(5) . ?
O1_23 C1_23 1.351(4) . ?
O1_23 Al4 1.720(2) . ?
C1_23 C2_23 1.542(5) . ?
C1_23 C4_23 1.547(5) . ?
C1_23 C3_23 1.569(5) . ?
C2_23 F1_23 1.320(5) . ?
C2_23 F2_23 1.333(5) . ?
C2_23 F3_23 1.334(5) . ?
C3_23 F4_23 1.316(5) . ?
C3_23 F6_23 1.332(4) . ?
C3_23 F5_23 1.347(4) . ?
C4_23 F7_23 1.318(5) . ?
C4_23 F9_23 1.332(5) . ?
C4_23 F8_23 1.338(5) . ?
O1_21 C1_21 1.345(4) . ?
O1_21 Al4 1.734(3) . ?
C1_21 C3_21 1.541(5) . ?
C1_21 C4_21 1.557(5) . ?
C1_21 C2_21 1.560(4) . ?
C2_21 F3_21 1.315(4) . ?
C2_21 F1_21 1.326(4) . ?
C2_21 F2_21 1.339(4) . ?
C3_21 F5_21 1.328(5) . ?
C3_21 F4_21 1.334(5) . ?
C3_21 F6_21 1.338(5) . ?
C4_21 F9_21 1.326(5) . ?
C4_21 F8_21 1.345(5) . ?
C4_21 F7_21 1.347(5) . ?
Al1 O1_10 1.655(16) . ?
Al1 O1_8 1.678(11) . ?
Al1 O1_15 1.696(4) . ?
Al1 O1_13 1.721(3) . ?
Al1 O1_9 1.734(3) . ?
Al1 O1_14 1.744(17) . ?
Al1 O1_7 1.750(3) . ?
Al1 O1_16 1.84(2) . ?
Al2 O1_19 1.717(2) . ?
Al2 O1_6 1.718(14) . ?
Al2 O1_20 1.721(2) . ?
Al2 O1_5 1.732(4) . ?
Al3 O1_2 1.705(12) . ?
Al3 O1_11 1.723(4) . ?
Al3 O1_18 1.725(15) . ?
Al3 O1_12 1.731(14) . ?
Al3 O1_17 1.732(3) . ?
Al3 O1_1 1.738(5) . ?
Al4 O1_3 1.714(10) . ?
Al4 O1_4 1.723(9) . ?
Al4 O1_22 1.728(3) . ?
N1 H3 1.604(12) . ?
N1 H1A 0.9100 . ?
N1 H1B 0.9100 . ?
N1 H1C 0.9100 . ?
N2 H3 1.094(10) . ?
N2 H3 1.094(10) . ?
N2 H2A 0.9100 . ?
N2 H2B 0.9100 . ?
N2 H2C 0.9100 . ?
N3 N4 2.688(6) . ?
N3 H3A 0.9100 . ?
N3 H3B 0.9100 . ?
N3 H3C 0.9100 . ?
N4 H4 1.102(10) . ?
N4 H4A 0.9100 . ?
N4 H4B 0.9100 . ?
N4 H4C 0.9100 . ?
N5 H1 1.101(10) . ?
N5 H1 1.101(10) . ?
N5 H5A 0.9100 . ?
N5 H5B 0.9100 . ?
N5 H5C 0.9100 . ?
N6 H1 1.633(12) . ?
N6 H6A 0.9100 . ?
N6 H6B 0.9100 . ?
N6 H6C 0.9100 . ?
N8 H2 1.581(12) . ?
N8 H8A 0.9100 . ?
N8 H8B 0.9100 . ?
N8 H8C 0.9100 . ?
N7 H2 1.098(10) . ?
N7 H2 1.098(10) . ?
N7 H7A 1.0001 . ?
N7 H7B 1.0001 . ?
N7 H7C 1.0001 . ?
O1_1 C1_1 1.356(7) . ?
C1_1 C3_1 1.540(7) . ?
C1_1 C2_1 1.543(7) . ?
C1_1 C4_1 1.558(7) . ?
C2_1 F2_1 1.318(7) . ?
C2_1 F3_1 1.326(7) . ?
C2_1 F1_1 1.350(7) . ?
C3_1 F5_1 1.323(7) . ?
C3_1 F4_1 1.324(7) . ?
C3_1 F6_1 1.357(7) . ?
C4_1 F7_1 1.324(7) . ?
C4_1 F8_1 1.327(7) . ?
C4_1 F9_1 1.352(7) . ?
O1_2 C1_2 1.347(12) . ?
C1_2 C2_2 1.542(10) . ?
C1_2 C4_2 1.549(10) . ?
C1_2 C3_2 1.551(10) . ?
C2_2 F1_2 1.325(10) . ?
C2_2 F3_2 1.337(10) . ?
C2_2 F2_2 1.345(11) . ?
C3_2 F4_2 1.315(10) . ?
C3_2 F5_2 1.322(10) . ?
C3_2 F6_2 1.333(11) . ?
C4_2 F7_2 1.318(11) . ?
C4_2 F9_2 1.334(11) . ?
C4_2 F8_2 1.338(11) . ?
O1_4 C1_4 1.350(9) . ?
C1_4 C3_4 1.547(8) . ?
C1_4 C4_4 1.553(9) . ?
C1_4 C2_4 1.556(8) . ?
C2_4 F3_4 1.316(8) . ?
C2_4 F1_4 1.326(8) . ?
C2_4 F2_4 1.346(9) . ?
C3_4 F6_4 1.325(9) . ?
C3_4 F5_4 1.325(9) . ?
C3_4 F4_4 1.330(9) . ?
C4_4 F7_4 1.318(9) . ?
C4_4 F9_4 1.334(9) . ?
C4_4 F8_4 1.345(9) . ?
O1_3 C1_3 1.351(10) . ?
C1_3 C3_3 1.542(9) . ?
C1_3 C2_3 1.552(9) . ?
C1_3 C4_3 1.556(9) . ?
C2_3 F1_3 1.311(9) . ?
C2_3 F2_3 1.314(10) . ?
C2_3 F3_3 1.345(10) . ?
C3_3 F5_3 1.332(10) . ?
C3_3 F4_3 1.337(9) . ?
C3_3 F6_3 1.340(10) . ?
C4_3 F7_3 1.314(9) . ?
C4_3 F9_3 1.324(9) . ?
C4_3 F8_3 1.345(10) . ?
O1_5 C1_5 1.351(5) . ?
C1_5 C4_5 1.544(6) . ?
C1_5 C3_5 1.558(6) . ?
C1_5 C2_5 1.558(6) . ?
C2_5 F1_5 1.310(6) . ?
C2_5 F2_5 1.325(7) . ?
C2_5 F3_5 1.344(5) . ?
C3_5 F4_5 1.309(6) . ?
C3_5 F5_5 1.335(7) . ?
C3_5 F6_5 1.347(5) . ?
C4_5 F8_5 1.314(6) . ?
C4_5 F7_5 1.337(6) . ?
C4_5 F9_5 1.348(7) . ?
O1_6 C1_6 1.349(13) . ?
C1_6 C4_6 1.551(11) . ?
C1_6 C2_6 1.551(11) . ?
C1_6 C3_6 1.553(11) . ?
C2_6 F3_6 1.326(11) . ?
C2_6 F2_6 1.329(11) . ?
C2_6 F1_6 1.336(11) . ?
C3_6 F4_6 1.323(11) . ?
C3_6 F5_6 1.332(11) . ?
C3_6 F6_6 1.333(11) . ?
C4_6 F9_6 1.305(11) . ?
C4_6 F8_6 1.331(11) . ?
C4_6 F7_6 1.340(11) . ?
O1_7 C1_7 1.349(5) . ?
C1_7 C2_7 1.553(5) . ?
C1_7 C3_7 1.557(5) . ?
C1_7 C4_7 1.562(6) . ?
C2_7 F2_7 1.317(5) . ?
C2_7 F1_7 1.326(5) . ?
C2_7 F3_7 1.343(5) . ?
C3_7 F6_7 1.322(5) . ?
C3_7 F4_7 1.327(5) . ?
C3_7 F5_7 1.349(5) . ?
C4_7 F9_7 1.319(5) . ?
C4_7 F7_7 1.336(5) . ?
C4_7 F8_7 1.337(5) . ?
O1_8 C1_8 1.346(12) . ?
C1_8 C3_8 1.548(11) . ?
C1_8 C4_8 1.551(11) . ?
C1_8 C2_8 1.553(11) . ?
C2_8 F1_8 1.325(11) . ?
C2_8 F2_8 1.326(11) . ?
C2_8 F3_8 1.327(11) . ?
C3_8 F6_8 1.330(11) . ?
C3_8 F4_8 1.332(11) . ?
C3_8 F5_8 1.335(11) . ?
C4_8 F8_8 1.326(11) . ?
C4_8 F9_8 1.327(11) . ?
C4_8 F7_8 1.328(11) . ?
O1_9 C1_9 1.335(5) . ?
C1_9 C3_9 1.559(5) . ?
C1_9 C2_9 1.562(5) . ?
C1_9 C4_9 1.563(5) . ?
C2_9 F1_9 1.324(5) . ?
C2_9 F2_9 1.329(5) . ?
C2_9 F3_9 1.341(4) . ?
C3_9 F5_9 1.321(5) . ?
C3_9 F4_9 1.342(5) . ?
C3_9 F6_9 1.342(5) . ?
C4_9 F9_9 1.322(5) . ?
C4_9 F8_9 1.329(5) . ?
C4_9 F7_9 1.339(5) . ?
O1_10 C1_10 1.353(13) . ?
C1_10 C2_10 1.548(11) . ?
C1_10 C4_10 1.554(11) . ?
C1_10 C3_10 1.557(11) . ?
C2_10 F2_10 1.324(11) . ?
C2_10 F1_10 1.326(11) . ?
C2_10 F3_10 1.338(11) . ?
C3_10 F4_10 1.329(11) . ?
C3_10 F5_10 1.329(11) . ?
C3_10 F6_10 1.331(11) . ?
C4_10 F9_10 1.327(11) . ?
C4_10 F7_10 1.330(11) . ?
C4_10 F8_10 1.339(11) . ?
O1_11 C1_11 1.342(5) . ?
C1_11 C2_11 1.539(6) . ?
C1_11 C3_11 1.541(6) . ?
C1_11 C4_11 1.549(6) . ?
C2_11 F2_11 1.311(7) . ?
C2_11 F1_11 1.320(7) . ?
C2_11 F3_11 1.353(6) . ?
C3_11 F5_11 1.337(5) . ?
C3_11 F6_11 1.341(6) . ?
C3_11 F4_11 1.344(6) . ?
C4_11 F7_11 1.326(6) . ?
C4_11 F9_11 1.331(6) . ?
C4_11 F8_11 1.337(6) . ?
O1_12 C1_12 1.341(12) . ?
C1_12 C4_12 1.545(11) . ?
C1_12 C2_12 1.551(11) . ?
C1_12 C3_12 1.562(11) . ?
C2_12 F3_12 1.324(11) . ?
C2_12 F1_12 1.332(11) . ?
C2_12 F2_12 1.339(11) . ?
C3_12 F5_12 1.314(11) . ?
C3_12 F4_12 1.316(11) . ?
C3_12 F6_12 1.324(12) . ?
C4_12 F9_12 1.316(11) . ?
C4_12 F8_12 1.328(11) . ?
C4_12 F7_12 1.329(11) . ?
O1_13 C1_13 1.350(5) . ?
C1_13 C4_13 1.548(6) . ?
C1_13 C3_13 1.554(6) . ?
C1_13 C2_13 1.560(6) . ?
C2_13 F2_13 1.326(6) . ?
C2_13 F1_13 1.327(6) . ?
C2_13 F3_13 1.347(6) . ?
C3_13 F4_13 1.305(5) . ?
C3_13 F5_13 1.327(5) . ?
C3_13 F6_13 1.357(6) . ?
C4_13 F9_13 1.333(7) . ?
C4_13 F8_13 1.335(6) . ?
C4_13 F7_13 1.341(5) . ?
O1_14 C1_14 1.355(13) . ?
C1_14 C4_14 1.552(11) . ?
C1_14 C3_14 1.554(11) . ?
C1_14 C2_14 1.555(11) . ?
C2_14 F1_14 1.327(11) . ?
C2_14 F3_14 1.327(12) . ?
C2_14 F2_14 1.341(11) . ?
C3_14 F4_14 1.326(11) . ?
C3_14 F5_14 1.330(11) . ?
C3_14 F6_14 1.335(11) . ?
C4_14 F9_14 1.329(12) . ?
C4_14 F8_14 1.329(12) . ?
C4_14 F7_14 1.332(11) . ?
O1_15 C1_15 1.353(5) . ?
C1_15 C2_15 1.550(5) . ?
C1_15 C4_15 1.551(6) . ?
C1_15 C3_15 1.556(5) . ?
C2_15 F2_15 1.311(5) . ?
C2_15 F3_15 1.332(5) . ?
C2_15 F1_15 1.336(5) . ?
C3_15 F6_15 1.316(5) . ?
C3_15 F4_15 1.331(5) . ?
C3_15 F5_15 1.348(5) . ?
C4_15 F8_15 1.317(5) . ?
C4_15 F7_15 1.321(5) . ?
C4_15 F9_15 1.354(5) . ?
O1_16 C1_16 1.348(13) . ?
C1_16 C2_16 1.556(11) . ?
C1_16 C3_16 1.557(11) . ?
C1_16 C4_16 1.558(11) . ?
C2_16 F1_16 1.324(11) . ?
C2_16 F2_16 1.326(11) . ?
C2_16 F3_16 1.327(11) . ?
C3_16 F6_16 1.324(11) . ?
C3_16 F5_16 1.336(11) . ?
C3_16 F4_16 1.337(11) . ?
C4_16 F9_16 1.322(11) . ?
C4_16 F7_16 1.325(11) . ?
C4_16 F8_16 1.334(12) . ?
O1_17 C1_17 1.352(5) . ?
C1_17 C2_17 1.549(5) . ?
C1_17 C3_17 1.551(5) . ?
C1_17 C4_17 1.563(5) . ?
C2_17 F1_17 1.324(5) . ?
C2_17 F2_17 1.327(5) . ?
C2_17 F3_17 1.337(5) . ?
C3_17 F6_17 1.331(5) . ?
C3_17 F5_17 1.331(6) . ?
C3_17 F4_17 1.346(5) . ?
C4_17 F9_17 1.327(5) . ?
C4_17 F7_17 1.328(6) . ?
C4_17 F8_17 1.343(5) . ?
O1_18 C1_18 1.350(13) . ?
C1_18 C2_18 1.545(11) . ?
C1_18 C3_18 1.555(11) . ?
C1_18 C4_18 1.560(11) . ?
C2_18 F1_18 1.323(11) . ?
C2_18 F3_18 1.336(12) . ?
C2_18 F2_18 1.337(12) . ?
C3_18 F6_18 1.320(12) . ?
C3_18 F5_18 1.331(11) . ?
C3_18 F4_18 1.337(12) . ?
C4_18 F8_18 1.319(12) . ?
C4_18 F9_18 1.328(12) . ?
C4_18 F7_18 1.332(12) . ?
O1_19 C1_19 1.346(4) . ?
C1_19 C2_19 1.543(5) . ?
C1_19 C3_19 1.556(5) . ?
C1_19 C4_19 1.560(4) . ?
C2_19 F1_19 1.313(4) . ?
C2_19 F2_19 1.340(4) . ?
C2_19 F3_19 1.352(4) . ?
C3_19 F4_19 1.324(4) . ?
C3_19 F6_19 1.328(4) . ?
C3_19 F5_19 1.345(5) . ?
C4_19 F9_19 1.319(4) . ?
C4_19 F8_19 1.332(4) . ?
C4_19 F7_19 1.349(4) . ?
O1_20 C1_20 1.350(4) . ?
C1_20 C2_20 1.544(5) . ?
C1_20 C3_20 1.558(5) . ?
C1_20 C4_20 1.560(5) . ?
C2_20 F2_20 1.323(5) . ?
C2_20 F1_20 1.330(5) . ?
C2_20 F3_20 1.344(4) . ?
C3_20 F6_20 1.308(5) . ?
C3_20 F4_20 1.329(4) . ?
C3_20 F5_20 1.352(5) . ?
C4_20 F7_20 1.313(4) . ?
C4_20 F8_20 1.337(5) . ?
C4_20 F9_20 1.341(4) . ?
O1_22 C1_22 1.348(4) . ?
C1_22 C4_22 1.548(5) . ?
C1_22 C2_22 1.551(5) . ?
C1_22 C3_22 1.562(4) . ?
C2_22 F1_22 1.311(5) . ?
C2_22 F3_22 1.325(4) . ?
C2_22 F2_22 1.349(4) . ?
C3_22 F4_22 1.318(4) . ?
C3_22 F5_22 1.337(5) . ?
C3_22 F6_22 1.342(5) . ?
C4_22 F7_22 1.321(5) . ?
C4_22 F9_22 1.333(5) . ?
C4_22 F8_22 1.338(5) . ?
